data_7021354
loop_
_publ_author_name
'Anselmo, Daniele'
'Gramage-Doria, Rafael'
'Besset, Tatiana'
'Esc\'arcega-Bobadilla, Martha V'
'Salassa, Giovanni'
'Escudero-Ad\'an, Eduardo C'
'Mart\'inez Belmonte, Marta'
'Martin, Eddy'
'Reek, Joost N. H.'
'Kleij, Arjan W.'

_publ_section_title
;
 Supramolecular bulky phosphines comprising
 1,3,5-triaza-7-phosphaadamantane and Zn(salphen)s: structural features
 and application in hydrosilylation catalysis.
;
_journal_issue 21
_journal_name_full 'Dalton transactions (Cambridge, England : 2003)'
_journal_page_first 7595
_journal_page_last 7603
_journal_paper_doi 10.1039/c3dt00078h
_journal_volume 42
_journal_year 2013
_chemical_absolute_configuration ad
_chemical_formula_sum 'C181 H206 Cl2 N18 O12 P2 Zn6'
_chemical_formula_weight 3350.70
_chemical_name_systematic
;
?
;
_space_group_IT_number 9
_symmetry_cell_setting monoclinic
_symmetry_space_group_name_Hall 'C -2yc'
_symmetry_space_group_name_H-M 'C 1 c 1'
_atom_sites_solution_hydrogens geom
_atom_sites_solution_primary direct
_atom_sites_solution_secondary difmap
_audit_creation_method SHELXL-97
_cell_angle_alpha 90.00
_cell_angle_beta 100.630(3)
_cell_angle_gamma 90.00
_cell_formula_units_Z 4
_cell_length_a 29.253(3)
_cell_length_b 16.9817(16)
_cell_length_c 33.515(3)
_cell_measurement_reflns_used 9716
_cell_measurement_temperature 100(2)
_cell_measurement_theta_max 24.45
_cell_measurement_theta_min 2.40
_cell_volume 16363(3)
_computing_cell_refinement 'Bruker APEX2 v2011.4-0'
_computing_data_collection 'Bruker APEX2 v2011.4-0'
_computing_data_reduction 'Bruker SAINT V7.60A'
_computing_molecular_graphics 'Bruker SHELXTL'
_computing_publication_material 'Bruker SHELXTL'
_computing_structure_refinement 'SHELXS-97 (Sheldrick, 2008)'
_computing_structure_solution Sir2011
_diffrn_ambient_temperature 100(2)
_diffrn_detector_area_resol_mean 512
_diffrn_detector_type '4K CCD area detector APEX II'
_diffrn_measured_fraction_theta_full 1.000
_diffrn_measured_fraction_theta_max 0.994
_diffrn_measurement_device_type 'APEX DUO Kappa 4-axis goniometer'
_diffrn_measurement_method
;
Fullsphere data collection, phi and omega scans
;
_diffrn_measurement_specimen_support 'magnetic support whith MicroMount'
_diffrn_radiation_monochromator 'Quazar MX Multilayer Optics'
_diffrn_radiation_type MoK\a
_diffrn_radiation_wavelength 0.71073
_diffrn_reflns_av_R_equivalents 0.0453
_diffrn_reflns_av_sigmaI/netI 0.0554
_diffrn_reflns_limit_h_max 36
_diffrn_reflns_limit_h_min -37
_diffrn_reflns_limit_k_max 21
_diffrn_reflns_limit_k_min -21
_diffrn_reflns_limit_l_max 42
_diffrn_reflns_limit_l_min -42
_diffrn_reflns_number 128388
_diffrn_reflns_theta_full 25.00
_diffrn_reflns_theta_max 26.82
_diffrn_reflns_theta_min 1.42
_diffrn_source 'Micorfocus source E025 IuS'
_diffrn_source_current 0.6
_diffrn_source_power 50
_diffrn_source_size '0.2 mm x 0.2 mm fine focus'
_diffrn_source_type 'Bruker APEX DUO'
_exptl_absorpt_coefficient_mu 0.985
_exptl_absorpt_correction_T_max 0.9524
_exptl_absorpt_correction_T_min 0.8274
_exptl_absorpt_correction_type empirical
_exptl_absorpt_process_details
;
SADABS Version 2008/1 Bruker-Nonius
Blessing, Acta Cryst. (1995) A51 33-38
;
_exptl_crystal_colour orange
_exptl_crystal_density_diffrn 1.360
_exptl_crystal_density_method 'not measured'
_exptl_crystal_description plate
_exptl_crystal_F_000 7032
_exptl_crystal_size_max 0.20
_exptl_crystal_size_mid 0.20
_exptl_crystal_size_min 0.05
_refine_diff_density_max 1.542
_refine_diff_density_min -0.846
_refine_diff_density_rms 0.065
_refine_ls_abs_structure_details 'Flack H D (1983), Acta Cryst. A39, 876-881'
_refine_ls_abs_structure_Flack 0.022(6)
_refine_ls_extinction_method none
_refine_ls_goodness_of_fit_ref 1.017
_refine_ls_hydrogen_treatment noref
_refine_ls_matrix_type full
_refine_ls_number_parameters 2383
_refine_ls_number_reflns 34428
_refine_ls_number_restraints 403
_refine_ls_restrained_S_all 1.022
_refine_ls_R_factor_all 0.0571
_refine_ls_R_factor_gt 0.0435
_refine_ls_shift/su_max 0.001
_refine_ls_shift/su_mean 0.000
_refine_ls_structure_factor_coef Fsqd
_refine_ls_weighting_details 'calc w=1/[\s^2^(Fo^2^)+(0.0470P)^2^+25.8373P] where P=(Fo^2^+2Fc^2^)/3'
_refine_ls_weighting_scheme calc
_refine_ls_wR_factor_gt 0.1002
_refine_ls_wR_factor_ref 0.1064
_reflns_number_gt 29211
_reflns_number_total 34428
_reflns_threshold_expression >2sigma(I)
_cod_data_source_file c3dt00078h.txt
_cod_data_source_block mo_da461_0m
_cod_depositor_comments
;
The following automatic conversions were performed:
'_diffrn_measurement_specimen_suppport' tag replaced with
'_diffrn_measurement_specimen_support'.

Automatic conversion script
Id: cif_correct_tags 1440 2010-10-19 06:21:57Z saulius 

The following automatic conversions were performed:

'_symmetry_cell_setting' value 'Monoclinic' changed to 'monoclinic'
according to /home/saulius/struct/CIF-dictionaries/cif_core.dic
dictionary named 'cif_core.dic' version 2.4.2 from 2011-04-26.

Automatic conversion script
Id: cif_fix_values 1891 2012-01-12 08:04:46Z andrius 
;
_cod_original_sg_symbol_H-M Cc
_cod_database_code 7021354

loop_
_symmetry_equiv_pos_as_xyz
'x, y, z'
'x, -y, z+1/2'
'x+1/2, y+1/2, z'
'x+1/2, -y+1/2, z+1/2'

loop_
_atom_site_label
_atom_site_type_symbol
_atom_site_fract_x
_atom_site_fract_y
_atom_site_fract_z
_atom_site_U_iso_or_equiv
_atom_site_adp_type
_atom_site_occupancy
_atom_site_symmetry_multiplicity
_atom_site_calc_flag
_atom_site_refinement_flags
_atom_site_disorder_assembly
_atom_site_disorder_group
Zn1A Zn 0.755979(16) 0.54025(2) 0.482663(13) 0.02512(10) Uani 1 1 d . . .
Zn2A Zn 0.610681(16) 0.29017(2) 0.484028(14) 0.02455(10) Uani 1 1 d . . .
Zn3A Zn 0.806296(19) 0.19421(3) 0.478220(19) 0.04169(14) Uani 1 1 d . . .
Zn1B Zn 0.471459(15) 0.38850(3) 0.317459(13) 0.02198(9) Uani 1 1 d . . .
Zn2B Zn 0.270487(15) 0.48027(2) 0.310382(13) 0.02008(9) Uani 1 1 d . . .
Zn3B Zn 0.324552(15) 0.13973(2) 0.319986(14) 0.02410(10) Uani 1 1 d . . .
P1A P 0.74895(4) 0.33849(6) 0.57974(3) 0.0289(2) Uani 1 1 d . . .
N7A N 0.74520(10) 0.42175(17) 0.50668(9) 0.0198(6) Uani 1 1 d . . .
N8A N 0.76395(10) 0.28028(17) 0.50534(9) 0.0215(7) Uani 1 1 d . . .
N9A N 0.68356(10) 0.32265(16) 0.50694(8) 0.0169(6) Uani 1 1 d . . .
O1A O 0.69994(9) 0.58422(15) 0.49968(7) 0.0282(6) Uani 1 1 d D . .
C1A C 0.66265(12) 0.6150(2) 0.47913(10) 0.0264(8) Uani 1 1 d D . .
C2A C 0.63161(13) 0.6590(2) 0.49919(11) 0.0298(9) Uani 1 1 d D . .
C3A C 0.59293(14) 0.6933(2) 0.47659(12) 0.0378(10) Uani 1 1 d D . .
H3A H 0.5732 0.7241 0.4900 0.045 Uiso 1 1 calc R . .
C4A C 0.58135(16) 0.6846(3) 0.43423(13) 0.0447(12) Uani 1 1 d D . .
H4A H 0.5540 0.7086 0.4195 0.054 Uiso 1 1 calc R . .
C5A C 0.60908(15) 0.6424(3) 0.41466(12) 0.0414(12) Uani 1 1 d D . .
H5A H 0.6012 0.6372 0.3860 0.050 Uiso 1 1 calc R . .
C6A C 0.64992(14) 0.6054(2) 0.43580(10) 0.0335(10) Uani 1 1 d D . .
C7A C 0.64394(13) 0.6695(2) 0.54583(11) 0.0340(10) Uani 1 1 d D . .
C8A C 0.64682(18) 0.5900(3) 0.56733(13) 0.0435(12) Uani 1 1 d D . .
H8A1 H 0.6687 0.5559 0.5566 0.065 Uiso 1 1 calc R . .
H8A2 H 0.6160 0.5655 0.5627 0.065 Uiso 1 1 calc R . .
H8A3 H 0.6577 0.5977 0.5965 0.065 Uiso 1 1 calc R . .
C9A C 0.69044(15) 0.7132(3) 0.55663(17) 0.0618(17) Uani 1 1 d D . .
H9A1 H 0.7012 0.7120 0.5861 0.093 Uiso 1 1 calc R . .
H9A2 H 0.6863 0.7680 0.5475 0.093 Uiso 1 1 calc R . .
H9A3 H 0.7135 0.6876 0.5432 0.093 Uiso 1 1 calc R . .
C10A C 0.60694(16) 0.7184(3) 0.56205(15) 0.0470(12) Uani 1 1 d D . .
H10A H 0.5767 0.6920 0.5552 0.071 Uiso 1 1 calc R . .
H10B H 0.6048 0.7709 0.5496 0.071 Uiso 1 1 calc R . .
H10C H 0.6157 0.7235 0.5916 0.071 Uiso 1 1 calc R . .
C11A C 0.67786(14) 0.5638(2) 0.41177(11) 0.0352(11) Uani 1 1 d D . .
H11A H 0.6662 0.5612 0.3834 0.042 Uiso 1 1 calc R . .
N1A N 0.71720(11) 0.52963(18) 0.42481(9) 0.0289(7) Uani 1 1 d D . .
C12A C 0.74264(15) 0.4965(2) 0.39637(11) 0.0329(10) Uani 1 1 d D . .
C13A C 0.72231(17) 0.4697(2) 0.35740(11) 0.0378(11) Uani 1 1 d D . .
H13A H 0.6894 0.4693 0.3492 0.045 Uiso 1 1 calc R . .
C14A C 0.75020(19) 0.4439(2) 0.33121(12) 0.0440(13) Uani 1 1 d D . .
H14A H 0.7364 0.4244 0.3052 0.053 Uiso 1 1 calc R . .
C15A C 0.7979(2) 0.4461(2) 0.34243(13) 0.0462(13) Uani 1 1 d D . .
H15A H 0.8169 0.4313 0.3236 0.055 Uiso 1 1 calc R . .
C16A C 0.81818(17) 0.4701(2) 0.38143(13) 0.0433(12) Uani 1 1 d D . .
H16A H 0.8511 0.4706 0.3892 0.052 Uiso 1 1 calc R . .
C17A C 0.79093(15) 0.4932(2) 0.40918(12) 0.0340(10) Uani 1 1 d D . .
N2A N 0.80728(12) 0.5179(2) 0.44947(10) 0.0333(8) Uani 1 1 d D . .
C18A C 0.85143(15) 0.5199(2) 0.46505(12) 0.0333(10) Uani 1 1 d D . .
H18A H 0.8719 0.4996 0.4486 0.040 Uiso 1 1 calc R . .
C19A C 0.87267(14) 0.5492(2) 0.50420(12) 0.0313(9) Uani 1 1 d D . .
C20A C 0.92179(14) 0.5503(2) 0.51196(13) 0.0354(10) Uani 1 1 d D . .
H20A H 0.9383 0.5278 0.4929 0.043 Uiso 1 1 calc R . .
C21A C 0.94546(16) 0.5835(3) 0.54657(14) 0.0455(12) Uani 1 1 d D . .
H21A H 0.9785 0.5836 0.5518 0.055 Uiso 1 1 calc R . .
C22A C 0.92119(15) 0.6176(3) 0.57447(13) 0.0390(10) Uani 1 1 d D . .
H22A H 0.9386 0.6409 0.5983 0.047 Uiso 1 1 calc R . .
C23A C 0.87325(13) 0.6191(2) 0.56915(11) 0.0283(9) Uani 1 1 d D . .
C24A C 0.84722(13) 0.5836(2) 0.53263(11) 0.0279(9) Uani 1 1 d D . .
O2A O 0.80204(9) 0.58366(16) 0.52681(8) 0.0309(6) Uani 1 1 d D . .
C25A C 0.84855(14) 0.6591(2) 0.59990(11) 0.0296(9) Uani 1 1 d D . .
C26A C 0.81454(19) 0.6031(3) 0.61571(14) 0.0542(15) Uani 1 1 d D . .
H26A H 0.7903 0.5864 0.5931 0.081 Uiso 1 1 calc R . .
H26B H 0.8002 0.6305 0.6360 0.081 Uiso 1 1 calc R . .
H26C H 0.8315 0.5568 0.6281 0.081 Uiso 1 1 calc R . .
C27A C 0.82108(14) 0.7305(2) 0.58035(11) 0.0309(9) Uani 1 1 d D . .
H27A H 0.8426 0.7693 0.5726 0.046 Uiso 1 1 calc R . .
H27B H 0.8040 0.7543 0.5998 0.046 Uiso 1 1 calc R . .
H27C H 0.7991 0.7136 0.5562 0.046 Uiso 1 1 calc R . .
C28A C 0.88336(16) 0.6889(3) 0.63743(13) 0.0451(12) Uani 1 1 d D . .
H28A H 0.9015 0.6444 0.6506 0.068 Uiso 1 1 calc R . .
H28B H 0.8662 0.7136 0.6566 0.068 Uiso 1 1 calc R . .
H28C H 0.9044 0.7276 0.6288 0.068 Uiso 1 1 calc R . .
O3A O 0.58111(9) 0.32760(15) 0.52771(8) 0.0274(6) Uani 1 1 d . . .
C29A C 0.56028(14) 0.3933(2) 0.53223(12) 0.0272(9) Uani 1 1 d . . .
C30A C 0.54200(15) 0.4059(3) 0.56910(12) 0.0319(9) Uani 1 1 d . . .
C31A C 0.52067(17) 0.4757(3) 0.57361(14) 0.0423(11) Uani 1 1 d . . .
H31A H 0.5094 0.4843 0.5981 0.051 Uiso 1 1 calc R . .
C32A C 0.51423(17) 0.5357(3) 0.54435(15) 0.0403(11) Uani 1 1 d . . .
H32A H 0.4989 0.5832 0.5489 0.048 Uiso 1 1 calc R . .
C33A C 0.53053(15) 0.5241(2) 0.50920(13) 0.0319(9) Uani 1 1 d . . .
H33A H 0.5261 0.5638 0.4889 0.038 Uiso 1 1 calc R . .
C34A C 0.55400(13) 0.4539(2) 0.50254(11) 0.0235(8) Uani 1 1 d . . .
C35A C 0.56680(13) 0.4480(2) 0.46337(11) 0.0235(8) Uani 1 1 d . . .
H35A H 0.5610 0.4927 0.4461 0.028 Uiso 1 1 calc R . .
C36A C 0.54689(16) 0.3413(3) 0.60172(13) 0.0415(11) Uani 1 1 d . . .
C37A C 0.59858(17) 0.3197(4) 0.61690(15) 0.0532(14) Uani 1 1 d . . .
H37A H 0.6010 0.2833 0.6399 0.080 Uiso 1 1 calc R . .
H37B H 0.6164 0.3676 0.6256 0.080 Uiso 1 1 calc R . .
H37C H 0.6111 0.2946 0.5949 0.080 Uiso 1 1 calc R . .
C38A C 0.51913(16) 0.2695(3) 0.58451(15) 0.0455(12) Uani 1 1 d . . .
H38A H 0.5221 0.2282 0.6053 0.068 Uiso 1 1 calc R . .
H38B H 0.5310 0.2500 0.5609 0.068 Uiso 1 1 calc R . .
H38C H 0.4863 0.2840 0.5763 0.068 Uiso 1 1 calc R . .
C39A C 0.5277(2) 0.3689(4) 0.63909(15) 0.0589(15) Uani 1 1 d . . .
H39A H 0.4950 0.3841 0.6308 0.088 Uiso 1 1 calc R . .
H39B H 0.5457 0.4143 0.6514 0.088 Uiso 1 1 calc R . .
H39C H 0.5301 0.3260 0.6589 0.088 Uiso 1 1 calc R . .
N3A N 0.58545(11) 0.38747(18) 0.44933(9) 0.0218(7) Uani 1 1 d . . .
C40A C 0.59334(14) 0.3841(3) 0.40876(11) 0.0287(9) Uani 1 1 d . . .
C41A C 0.58353(14) 0.4440(3) 0.38028(12) 0.0352(10) Uani 1 1 d . . .
H41A H 0.5705 0.4923 0.3872 0.042 Uiso 1 1 calc R . .
C42A C 0.59291(15) 0.4325(3) 0.34171(13) 0.0428(12) Uani 1 1 d . . .
H42A H 0.5857 0.4729 0.3219 0.051 Uiso 1 1 calc R . .
C43A C 0.61269(16) 0.3630(4) 0.33153(14) 0.0499(14) Uani 1 1 d . . .
H43A H 0.6199 0.3565 0.3052 0.060 Uiso 1 1 calc R . .
C44A C 0.62173(16) 0.3038(3) 0.35947(14) 0.0481(13) Uani 1 1 d . . .
H44A H 0.6356 0.2564 0.3525 0.058 Uiso 1 1 calc R . .
C45A C 0.61107(14) 0.3118(3) 0.39785(13) 0.0359(11) Uani 1 1 d . . .
N4A N 0.61594(12) 0.2507(2) 0.42677(11) 0.0351(9) Uani 1 1 d . . .
C46A C 0.61436(16) 0.1756(3) 0.41695(16) 0.0537(15) Uani 1 1 d . . .
H46A H 0.6118 0.1637 0.3889 0.064 Uiso 1 1 calc R . .
C47A C 0.61612(17) 0.1099(3) 0.4440(2) 0.0561(16) Uani 1 1 d . . .
C48A C 0.6121(2) 0.0344(4) 0.4231(2) 0.086(3) Uani 1 1 d . . .
H48A H 0.6101 0.0310 0.3945 0.103 Uiso 1 1 calc R . .
C49A C 0.6116(2) -0.0317(3) 0.4467(3) 0.080(2) Uani 1 1 d . . .
H49A H 0.6075 -0.0817 0.4338 0.095 Uiso 1 1 calc R . .
C50A C 0.6167(2) -0.0279(3) 0.4880(3) 0.083(2) Uani 1 1 d . . .
H50A H 0.6178 -0.0761 0.5025 0.099 Uiso 1 1 calc R . .
C51A C 0.62033(17) 0.0408(3) 0.5099(2) 0.0606(18) Uani 1 1 d . . .
C52A C 0.61956(15) 0.1140(3) 0.48618(18) 0.0465(13) Uani 1 1 d . . .
O4A O 0.62134(11) 0.18050(16) 0.50383(10) 0.0404(7) Uani 1 1 d . . .
C53A C 0.6274(2) 0.0437(3) 0.5553(2) 0.0680(19) Uani 1 1 d . . .
C54A C 0.6278(2) -0.0410(3) 0.5736(3) 0.093(3) Uani 1 1 d . . .
H54A H 0.5990 -0.0685 0.5617 0.140 Uiso 1 1 calc R . .
H54B H 0.6300 -0.0374 0.6031 0.140 Uiso 1 1 calc R . .
H54C H 0.6546 -0.0703 0.5676 0.140 Uiso 1 1 calc R . .
C55A C 0.5861(3) 0.0864(4) 0.5679(3) 0.115(4) Uani 1 1 d . . .
H55A H 0.5865 0.1419 0.5599 0.172 Uiso 1 1 calc R . .
H55B H 0.5886 0.0827 0.5973 0.172 Uiso 1 1 calc R . .
H55C H 0.5570 0.0620 0.5543 0.172 Uiso 1 1 calc R . .
C56A C 0.6732(2) 0.0813(3) 0.57331(18) 0.0564(14) Uani 1 1 d . . .
H56A H 0.6988 0.0479 0.5680 0.085 Uiso 1 1 calc R . .
H56B H 0.6753 0.0872 0.6027 0.085 Uiso 1 1 calc R . .
H56C H 0.6754 0.1332 0.5610 0.085 Uiso 1 1 calc R . .
O5A O 0.81923(10) 0.11871(14) 0.52196(8) 0.0310(6) Uani 1 1 d D . .
C57A C 0.79896(12) 0.0539(2) 0.52893(10) 0.0247(8) Uani 1 1 d D . .
C58A C 0.81600(13) 0.0103(2) 0.56536(10) 0.0290(9) Uani 1 1 d D . .
C59A C 0.79393(15) -0.0576(2) 0.57272(13) 0.0412(11) Uani 1 1 d D . .
H59A H 0.8048 -0.0854 0.5972 0.049 Uiso 1 1 calc R A .
C60A C 0.75570(16) -0.0878(3) 0.54530(15) 0.0485(13) Uani 1 1 d D . .
H60A H 0.7414 -0.1356 0.5512 0.058 Uiso 1 1 calc R . .
C61A C 0.73952(15) -0.0489(2) 0.51068(14) 0.0391(11) Uani 1 1 d D . .
H61A H 0.7138 -0.0697 0.4922 0.047 Uiso 1 1 calc R A .
C62A C 0.76005(12) 0.0225(2) 0.50123(10) 0.0253(8) Uani 1 1 d D . .
C63A C 0.85964(13) 0.0389(2) 0.59504(11) 0.0387(11) Uani 1 1 d D . .
C64A C 0.8701(2) -0.0125(4) 0.63296(15) 0.0711(18) Uani 1 1 d D . .
H64A H 0.8715 -0.0679 0.6250 0.107 Uiso 1 1 calc R . .
H64B H 0.8455 -0.0057 0.6490 0.107 Uiso 1 1 calc R . .
H64C H 0.9001 0.0030 0.6493 0.107 Uiso 1 1 calc R . .
C65A C 0.90167(14) 0.0360(3) 0.57395(13) 0.0399(11) Uani 1 1 d D . .
H65A H 0.9287 0.0589 0.5918 0.060 Uiso 1 1 calc R . .
H65B H 0.8949 0.0660 0.5486 0.060 Uiso 1 1 calc R . .
H65C H 0.9084 -0.0189 0.5680 0.060 Uiso 1 1 calc R . .
C66A C 0.85358(18) 0.1243(3) 0.60890(16) 0.0608(16) Uani 1 1 d D . .
H66A H 0.8258 0.1278 0.6213 0.091 Uiso 1 1 calc R . .
H66B H 0.8501 0.1596 0.5854 0.091 Uiso 1 1 calc R . .
H66C H 0.8810 0.1399 0.6288 0.091 Uiso 1 1 calc R . .
C67A C 0.74250(15) 0.0536(2) 0.46193(11) 0.0333(10) Uani 1 1 d D . .
H67A H 0.7177 0.0255 0.4458 0.040 Uiso 1 1 calc R A .
N5A N 0.75669(13) 0.11601(19) 0.44587(9) 0.0404(10) Uani 1 1 d D A .
C68A C 0.7342(3) 0.1303(5) 0.40409(18) 0.021(2) Uani 0.50 1 d PD A 1
C69A C 0.6984(3) 0.0872(4) 0.37975(17) 0.0208(17) Uani 0.50 1 d PD A 1
H69A H 0.6852 0.0433 0.3910 0.025 Uiso 0.50 1 calc PR A 1
C70A C 0.6821(3) 0.1077(5) 0.3397(2) 0.038(2) Uani 0.50 1 d PD A 1
H70A H 0.6585 0.0771 0.3235 0.046 Uiso 0.50 1 calc PR A 1
C71A C 0.7001(3) 0.1729(5) 0.32345(19) 0.028(2) Uani 0.50 1 d PD A 1
H71A H 0.6885 0.1879 0.2962 0.034 Uiso 0.50 1 calc PR A 1
C72A C 0.7353(4) 0.2165(6) 0.3472(2) 0.029(2) Uani 0.50 1 d PD A 1
H72A H 0.7474 0.2614 0.3359 0.035 Uiso 0.50 1 calc PR A 1
C73A C 0.7529(2) 0.1953(4) 0.38700(17) 0.0203(17) Uani 0.50 1 d PD A 1
N6A N 0.7917(2) 0.2298(5) 0.41252(17) 0.021(2) Uani 0.50 1 d PDU A 1
C74A C 0.8214(2) 0.2693(4) 0.39592(19) 0.0285(18) Uani 0.50 1 d PD A 1
H74A H 0.8135 0.2781 0.3675 0.034 Uiso 0.50 1 calc PR A 1
C75A C 0.8647(3) 0.3006(5) 0.4165(2) 0.026(2) Uani 0.50 1 d PD A 1
C76A C 0.8899(3) 0.3434(4) 0.3915(2) 0.046(2) Uani 0.50 1 d PD A 1
H76A H 0.8777 0.3490 0.3633 0.055 Uiso 0.50 1 calc PR A 1
C77A C 0.9314(3) 0.3766(4) 0.4076(2) 0.048(3) Uani 0.50 1 d PD A 1
H77A H 0.9472 0.4086 0.3913 0.058 Uiso 0.50 1 calc PR A 1
C78A C 0.9506(4) 0.3631(8) 0.4483(3) 0.054(4) Uani 0.50 1 d PDU A 1
H78A H 0.9813 0.3817 0.4581 0.065 Uiso 0.50 1 calc PR A 1
C79A C 0.92796(18) 0.3247(4) 0.47515(18) 0.033(2) Uani 0.50 1 d PD A 1
C80A C 0.8830(2) 0.2901(5) 0.4589(2) 0.023(2) Uani 0.50 1 d PDU A 1
O6A O 0.86135(16) 0.2519(3) 0.48327(16) 0.0259(12) Uani 0.50 1 d PD A 1
C81A C 0.9516(2) 0.3096(4) 0.5188(2) 0.039(3) Uani 0.50 1 d PDU A 1
C82A C 0.9990(2) 0.3518(4) 0.5297(3) 0.054(3) Uani 0.50 1 d PD A 1
H82A H 1.0192 0.3349 0.5110 0.082 Uiso 0.50 1 calc PR A 1
H82B H 1.0136 0.3386 0.5576 0.082 Uiso 0.50 1 calc PR A 1
H82C H 0.9942 0.4089 0.5274 0.082 Uiso 0.50 1 calc PR A 1
C83A C 0.9602(3) 0.2209(4) 0.5249(3) 0.053(3) Uani 0.50 1 d PD A 1
H83A H 0.9791 0.2019 0.5056 0.080 Uiso 0.50 1 calc PR A 1
H83B H 0.9303 0.1932 0.5203 0.080 Uiso 0.50 1 calc PR A 1
H83C H 0.9766 0.2111 0.5527 0.080 Uiso 0.50 1 calc PR A 1
C84A C 0.9217(3) 0.3388(5) 0.5494(2) 0.040(2) Uani 0.50 1 d PD A 1
H84A H 0.8913 0.3128 0.5438 0.060 Uiso 0.50 1 calc PR A 1
H84B H 0.9175 0.3959 0.5468 0.060 Uiso 0.50 1 calc PR A 1
H84C H 0.9374 0.3260 0.5771 0.060 Uiso 0.50 1 calc PR A 1
C68' C 0.7511(4) 0.1527(6) 0.4086(2) 0.036(3) Uani 0.50 1 d PD A 2
C69' C 0.7168(3) 0.1174(5) 0.3790(2) 0.035(2) Uani 0.50 1 d PD A 2
H69C H 0.7008 0.0721 0.3858 0.042 Uiso 0.50 1 calc PR A 2
C70' C 0.7062(4) 0.1479(6) 0.3402(2) 0.052(4) Uani 0.50 1 d PD A 2
H70C H 0.6829 0.1239 0.3205 0.063 Uiso 0.50 1 calc PR A 2
C71' C 0.7297(5) 0.2133(8) 0.3305(2) 0.050(4) Uani 0.50 1 d PD A 2
H71C H 0.7218 0.2357 0.3041 0.060 Uiso 0.50 1 calc PR A 2
C72' C 0.7650(3) 0.2469(5) 0.3590(2) 0.044(2) Uani 0.50 1 d PD A 2
H72C H 0.7809 0.2919 0.3518 0.053 Uiso 0.50 1 calc PR A 2
C73' C 0.7771(3) 0.2155(6) 0.3977(2) 0.029(3) Uani 0.50 1 d PD A 2
N6' N 0.8137(2) 0.2418(4) 0.42817(18) 0.0296(18) Uani 0.50 1 d PD A 2
C74' C 0.8496(3) 0.2778(5) 0.4188(2) 0.032(3) Uani 0.50 1 d PD A 2
H74C H 0.8494 0.2855 0.3907 0.039 Uiso 0.50 1 calc PR A 2
C75' C 0.8893(3) 0.3067(7) 0.4463(2) 0.039(3) Uani 0.50 1 d PD A 2
C76' C 0.9240(3) 0.3433(5) 0.4284(2) 0.051(3) Uani 0.50 1 d PD A 2
H76C H 0.9204 0.3463 0.3997 0.061 Uiso 0.50 1 calc PR A 2
C77' C 0.9624(4) 0.3739(9) 0.4521(3) 0.046(2) Uani 0.50 1 d PD A 2
H77B H 0.9839 0.4036 0.4402 0.055 Uiso 0.50 1 calc PR A 2
C78' C 0.9706(3) 0.3620(5) 0.4941(2) 0.054(3) Uani 0.50 1 d PD A 2
H78B H 0.9996 0.3783 0.5096 0.064 Uiso 0.50 1 calc PR A 2
C79' C 0.9385(2) 0.3279(5) 0.51411(19) 0.038(3) Uani 0.50 1 d PDU A 2
C80' C 0.8966(2) 0.2960(4) 0.48946(19) 0.033(2) Uani 0.50 1 d PD A 2
O6' O 0.86646(17) 0.2611(3) 0.50746(16) 0.0285(13) Uani 0.50 1 d PD A 2
C81' C 0.9468(2) 0.3241(4) 0.56019(19) 0.046(3) Uani 0.50 1 d PD A 2
C82' C 0.9933(3) 0.3613(5) 0.5806(3) 0.066(3) Uani 0.50 1 d PD A 2
H82D H 0.9944 0.4163 0.5719 0.098 Uiso 0.50 1 calc PR A 2
H82E H 1.0191 0.3320 0.5727 0.098 Uiso 0.50 1 calc PR A 2
H82F H 0.9960 0.3594 0.6101 0.098 Uiso 0.50 1 calc PR A 2
C83' C 0.9078(3) 0.3675(5) 0.5761(3) 0.043(2) Uani 0.50 1 d PD A 2
H83D H 0.9067 0.4224 0.5670 0.064 Uiso 0.50 1 calc PR A 2
H83E H 0.9139 0.3659 0.6058 0.064 Uiso 0.50 1 calc PR A 2
H83F H 0.8780 0.3420 0.5656 0.064 Uiso 0.50 1 calc PR A 2
C84' C 0.9475(4) 0.2378(4) 0.5754(3) 0.071(4) Uani 0.50 1 d PD A 2
H84D H 0.9182 0.2118 0.5636 0.106 Uiso 0.50 1 calc PR A 2
H84E H 0.9513 0.2373 0.6051 0.106 Uiso 0.50 1 calc PR A 2
H84F H 0.9735 0.2096 0.5672 0.106 Uiso 0.50 1 calc PR A 2
C85A C 0.75755(14) 0.4297(2) 0.55147(11) 0.0239(8) Uani 1 1 d . . .
H85A H 0.7385 0.4722 0.5602 0.029 Uiso 1 1 calc R . .
H85B H 0.7906 0.4458 0.5588 0.029 Uiso 1 1 calc R . .
C86A C 0.69549(12) 0.4020(2) 0.49374(11) 0.0188(7) Uani 1 1 d . . .
H86A H 0.6874 0.4050 0.4638 0.023 Uiso 1 1 calc R . .
H86B H 0.6765 0.4416 0.5050 0.023 Uiso 1 1 calc R . .
C87A C 0.77368(13) 0.3605(2) 0.49176(12) 0.0243(8) Uani 1 1 d . . .
H87A H 0.8070 0.3727 0.5014 0.029 Uiso 1 1 calc R A .
H87B H 0.7677 0.3617 0.4617 0.029 Uiso 1 1 calc R . .
C88A C 0.77865(14) 0.2713(2) 0.54958(12) 0.0300(9) Uani 1 1 d . . .
H88A H 0.8126 0.2806 0.5567 0.036 Uiso 1 1 calc R A .
H88B H 0.7727 0.2164 0.5571 0.036 Uiso 1 1 calc R . .
C89A C 0.71346(13) 0.2639(2) 0.49209(11) 0.0211(8) Uani 1 1 d . . .
H89A H 0.7061 0.2628 0.4621 0.025 Uiso 1 1 calc R A .
H89B H 0.7064 0.2112 0.5020 0.025 Uiso 1 1 calc R . .
C90A C 0.68898(13) 0.3193(2) 0.55197(11) 0.0236(8) Uani 1 1 d . . .
H90A H 0.6792 0.2665 0.5597 0.028 Uiso 1 1 calc R A .
H90B H 0.6678 0.3584 0.5607 0.028 Uiso 1 1 calc R . .
P1B P 0.33745(4) 0.32764(6) 0.21781(3) 0.0238(2) Uani 1 1 d . . .
N7B N 0.39914(10) 0.35411(17) 0.29178(9) 0.0188(6) Uani 1 1 d . . .
N8B N 0.33776(10) 0.25439(17) 0.29285(9) 0.0194(6) Uani 1 1 d . . .
N9B N 0.31768(10) 0.39580(16) 0.28922(8) 0.0163(6) Uani 1 1 d . . .
O1B O 0.50297(9) 0.35540(16) 0.27373(8) 0.0264(6) Uani 1 1 d . . .
C1B C 0.52276(13) 0.2900(2) 0.26768(11) 0.0242(8) Uani 1 1 d . . .
C2B C 0.54211(14) 0.2796(2) 0.23115(12) 0.0273(9) Uani 1 1 d . . .
C3B C 0.56320(16) 0.2096(3) 0.22563(13) 0.0365(10) Uani 1 1 d . . .
H3B H 0.5754 0.2026 0.2015 0.044 Uiso 1 1 calc R . .
C4B C 0.56785(18) 0.1474(3) 0.25379(16) 0.0455(12) Uani 1 1 d . . .
H4B H 0.5835 0.1003 0.2490 0.055 Uiso 1 1 calc R . .
C5B C 0.54952(16) 0.1558(3) 0.28801(14) 0.0361(10) Uani 1 1 d . . .
H5B H 0.5514 0.1132 0.3066 0.043 Uiso 1 1 calc R . .
C6B C 0.52793(13) 0.2261(2) 0.29647(12) 0.0269(8) Uani 1 1 d . . .
C7B C 0.54078(14) 0.3472(3) 0.20062(12) 0.0304(9) Uani 1 1 d . . .
C8B C 0.56107(18) 0.3236(3) 0.16335(14) 0.0440(11) Uani 1 1 d . . .
H8B1 H 0.5613 0.3695 0.1456 0.066 Uiso 1 1 calc R . .
H8B2 H 0.5420 0.2819 0.1485 0.066 Uiso 1 1 calc R . .
H8B3 H 0.5929 0.3044 0.1721 0.066 Uiso 1 1 calc R . .
C9B C 0.56993(16) 0.4162(2) 0.22091(13) 0.0340(10) Uani 1 1 d . . .
H9B1 H 0.6025 0.3998 0.2285 0.051 Uiso 1 1 calc R . .
H9B2 H 0.5583 0.4324 0.2453 0.051 Uiso 1 1 calc R . .
H9B3 H 0.5677 0.4605 0.2019 0.051 Uiso 1 1 calc R . .
C10B C 0.49079(16) 0.3779(3) 0.18459(14) 0.0462(12) Uani 1 1 d . . .
H10F H 0.4916 0.4176 0.1635 0.069 Uiso 1 1 calc R . .
H10G H 0.4783 0.4017 0.2070 0.069 Uiso 1 1 calc R . .
H10H H 0.4709 0.3340 0.1732 0.069 Uiso 1 1 calc R . .
N1B N 0.49681(11) 0.2899(2) 0.35075(9) 0.0288(8) Uani 1 1 d . . .
C11B C 0.51528(13) 0.2304(2) 0.33550(11) 0.0268(8) Uani 1 1 d . . .
H11B H 0.5210 0.1848 0.3521 0.032 Uiso 1 1 calc R . .
C12B C 0.48973(13) 0.2902(2) 0.39151(11) 0.0301(9) Uani 1 1 d D . .
C13B C 0.50093(15) 0.2301(3) 0.41947(12) 0.0387(11) Uani 1 1 d D . .
H13B H 0.5147 0.1833 0.4116 0.046 Uiso 1 1 calc R . .
C14B C 0.49251(16) 0.2368(3) 0.45873(12) 0.0478(13) Uani 1 1 d D . .
H14B H 0.5013 0.1957 0.4778 0.057 Uiso 1 1 calc R . .
C15B C 0.47115(16) 0.3042(3) 0.46982(13) 0.0483(13) Uani 1 1 d D . .
H15B H 0.4641 0.3082 0.4963 0.058 Uiso 1 1 calc R . .
C16B C 0.46010(14) 0.3654(3) 0.44286(11) 0.0376(11) Uani 1 1 d D . .
H16B H 0.4451 0.4109 0.4507 0.045 Uiso 1 1 calc R . .
C17B C 0.47085(13) 0.3609(3) 0.40398(11) 0.0328(10) Uani 1 1 d D . .
N2B N 0.46442(11) 0.4223(2) 0.37557(9) 0.0289(7) Uani 1 1 d D . .
C18B C 0.46552(14) 0.4951(2) 0.38799(12) 0.0335(10) Uani 1 1 d D . .
H18B H 0.4677 0.5031 0.4163 0.040 Uiso 1 1 calc R . .
C19B C 0.46375(14) 0.5646(2) 0.36330(12) 0.0337(10) Uani 1 1 d D . .
C20B C 0.46661(16) 0.6367(3) 0.38442(15) 0.0478(14) Uani 1 1 d D . .
H20B H 0.4684 0.6363 0.4130 0.057 Uiso 1 1 calc R . .
C21B C 0.46687(17) 0.7057(3) 0.36509(16) 0.0536(15) Uani 1 1 d D . .
H21B H 0.4685 0.7536 0.3799 0.064 Uiso 1 1 calc R . .
C22B C 0.46477(15) 0.7071(2) 0.32294(16) 0.0447(12) Uani 1 1 d D . .
H22B H 0.4648 0.7564 0.3096 0.054 Uiso 1 1 calc R . .
C23B C 0.46257(13) 0.6377(2) 0.29974(13) 0.0330(10) Uani 1 1 d D . .
C24B C 0.46252(13) 0.5640(2) 0.32062(12) 0.0285(9) Uani 1 1 d D . .
O2B O 0.46164(10) 0.49834(14) 0.30010(8) 0.0283(6) Uani 1 1 d D . .
C25B C 0.46165(14) 0.6405(2) 0.25433(13) 0.0371(11) Uani 1 1 d D . .
C26B C 0.46182(19) 0.7244(2) 0.23792(18) 0.0534(14) Uani 1 1 d D . .
H26F H 0.4640 0.7228 0.2091 0.080 Uiso 1 1 calc R . .
H26G H 0.4885 0.7532 0.2531 0.080 Uiso 1 1 calc R . .
H26H H 0.4330 0.7512 0.2411 0.080 Uiso 1 1 calc R . .
C27B C 0.50686(19) 0.5993(3) 0.24645(19) 0.0632(18) Uani 1 1 d D . .
H27F H 0.5096 0.5472 0.2593 0.095 Uiso 1 1 calc R . .
H27G H 0.5340 0.6313 0.2579 0.095 Uiso 1 1 calc R . .
H27H H 0.5054 0.5934 0.2172 0.095 Uiso 1 1 calc R . .
C28B C 0.41859(17) 0.5990(2) 0.23079(13) 0.0406(11) Uani 1 1 d D . .
H28F H 0.4207 0.5424 0.2367 0.061 Uiso 1 1 calc R . .
H28G H 0.4168 0.6074 0.2016 0.061 Uiso 1 1 calc R . .
H28H H 0.3906 0.6205 0.2390 0.061 Uiso 1 1 calc R . .
O3B O 0.26038(9) 0.55644(14) 0.26642(7) 0.0231(5) Uani 1 1 d . . .
C29B C 0.28151(13) 0.6218(2) 0.26135(11) 0.0204(7) Uani 1 1 d . . .
C30B C 0.26703(14) 0.6658(2) 0.22435(12) 0.0256(8) Uani 1 1 d . . .
C31B C 0.29041(15) 0.7339(2) 0.21953(13) 0.0327(9) Uani 1 1 d . . .
H31B H 0.2813 0.7626 0.1950 0.039 Uiso 1 1 calc R . .
C32B C 0.32699(16) 0.7638(2) 0.24850(13) 0.0345(10) Uani 1 1 d . . .
H32B H 0.3419 0.8116 0.2436 0.041 Uiso 1 1 calc R . .
C33B C 0.34086(14) 0.7236(2) 0.28384(12) 0.0291(9) Uani 1 1 d . . .
H33B H 0.3655 0.7437 0.3037 0.035 Uiso 1 1 calc R . .
C34B C 0.31894(13) 0.6519(2) 0.29124(11) 0.0227(8) Uani 1 1 d . . .
C35B C 0.22631(15) 0.6367(2) 0.19271(12) 0.0297(9) Uani 1 1 d . . .
C36B C 0.21697(18) 0.6896(3) 0.15524(13) 0.0437(11) Uani 1 1 d . . .
H36A H 0.2449 0.6923 0.1431 0.066 Uiso 1 1 calc R . .
H36B H 0.2088 0.7425 0.1631 0.066 Uiso 1 1 calc R . .
H36C H 0.1912 0.6678 0.1354 0.066 Uiso 1 1 calc R . .
C37B C 0.23497(18) 0.5537(3) 0.17787(13) 0.0410(11) Uani 1 1 d . . .
H37F H 0.2092 0.5384 0.1562 0.062 Uiso 1 1 calc R . .
H37G H 0.2372 0.5165 0.2005 0.062 Uiso 1 1 calc R . .
H37H H 0.2641 0.5530 0.1674 0.062 Uiso 1 1 calc R . .
C38B C 0.18200(15) 0.6374(2) 0.21088(13) 0.0344(9) Uani 1 1 d . . .
H38F H 0.1751 0.6914 0.2181 0.052 Uiso 1 1 calc R . .
H38G H 0.1865 0.6042 0.2352 0.052 Uiso 1 1 calc R . .
H38H H 0.1560 0.6168 0.1909 0.052 Uiso 1 1 calc R . .
C39E C 0.33369(13) 0.6188(2) 0.33064(11) 0.0235(8) Uani 1 1 d . . .
H39F H 0.3581 0.6453 0.3481 0.028 Uiso 1 1 calc R . .
N3B N 0.31729(11) 0.55631(17) 0.34514(9) 0.0206(6) Uani 1 1 d . . .
C40B C 0.33176(13) 0.5320(2) 0.38556(11) 0.0222(8) Uani 1 1 d . . .
C41B C 0.36620(15) 0.5674(2) 0.41433(11) 0.0283(8) Uani 1 1 d . . .
H41B H 0.3817 0.6131 0.4073 0.034 Uiso 1 1 calc R . .
C42B C 0.37790(15) 0.5364(3) 0.45314(12) 0.0328(10) Uani 1 1 d . . .
H42B H 0.4012 0.5610 0.4726 0.039 Uiso 1 1 calc R . .
C43B C 0.35567(16) 0.4696(3) 0.46352(12) 0.0353(10) Uani 1 1 d . . .
H43B H 0.3645 0.4475 0.4899 0.042 Uiso 1 1 calc R . .
C44B C 0.32100(16) 0.4352(2) 0.43604(12) 0.0338(10) Uani 1 1 d . . .
H44B H 0.3062 0.3891 0.4435 0.041 Uiso 1 1 calc R . .
C45B C 0.30705(14) 0.4668(2) 0.39718(11) 0.0265(8) Uani 1 1 d . . .
N4B N 0.27029(12) 0.43766(18) 0.36775(9) 0.0250(7) Uani 1 1 d . . .
C46B C 0.23525(15) 0.4009(2) 0.37842(12) 0.0308(9) Uani 1 1 d . . .
H46B H 0.2371 0.3917 0.4066 0.037 Uiso 1 1 calc R . .
C47B C 0.19417(15) 0.3730(2) 0.35179(13) 0.0328(9) Uani 1 1 d . . .
C48B C 0.15954(18) 0.3382(3) 0.37107(15) 0.0461(12) Uani 1 1 d . . .
H48B H 0.1650 0.3336 0.3998 0.055 Uiso 1 1 calc R . .
C49B C 0.11900(18) 0.3117(3) 0.34900(16) 0.0472(12) Uani 1 1 d . . .
H49B H 0.0960 0.2894 0.3623 0.057 Uiso 1 1 calc R . .
C50B C 0.11100(16) 0.3169(3) 0.30707(15) 0.0398(11) Uani 1 1 d . . .
H50B H 0.0826 0.2967 0.2921 0.048 Uiso 1 1 calc R . .
C51B C 0.14248(15) 0.3502(2) 0.28608(13) 0.0316(9) Uani 1 1 d . . .
C52B C 0.18545(14) 0.3809(2) 0.30885(12) 0.0268(9) Uani 1 1 d . . .
O4B O 0.21521(9) 0.41487(15) 0.28991(8) 0.0250(6) Uani 1 1 d . . .
C53B C 0.13235(15) 0.3544(2) 0.23895(14) 0.0353(10) Uani 1 1 d . . .
C54B C 0.08511(15) 0.3171(3) 0.22065(16) 0.0444(12) Uani 1 1 d . . .
H54F H 0.0795 0.3227 0.1910 0.067 Uiso 1 1 calc R . .
H54G H 0.0603 0.3437 0.2315 0.067 Uiso 1 1 calc R . .
H54H H 0.0855 0.2611 0.2278 0.067 Uiso 1 1 calc R . .
C55B C 0.13052(17) 0.4413(3) 0.22567(16) 0.0447(12) Uani 1 1 d . . .
H55F H 0.1606 0.4663 0.2359 0.067 Uiso 1 1 calc R . .
H55G H 0.1061 0.4686 0.2367 0.067 Uiso 1 1 calc R . .
H55H H 0.1237 0.4443 0.1960 0.067 Uiso 1 1 calc R . .
C56B C 0.17023(15) 0.3105(3) 0.22192(13) 0.0342(10) Uani 1 1 d . . .
H56F H 0.1634 0.3128 0.1922 0.051 Uiso 1 1 calc R . .
H56G H 0.1711 0.2554 0.2307 0.051 Uiso 1 1 calc R . .
H56H H 0.2005 0.3351 0.2320 0.051 Uiso 1 1 calc R . .
O5B O 0.28000(9) 0.09452(15) 0.27558(7) 0.0232(5) Uani 1 1 d . . .
C57B C 0.23481(13) 0.0962(2) 0.26801(11) 0.0200(7) Uani 1 1 d . . .
C58B C 0.21059(13) 0.0604(2) 0.23094(11) 0.0229(8) Uani 1 1 d . . .
C59B C 0.16265(15) 0.0626(2) 0.22273(12) 0.0310(9) Uani 1 1 d . . .
H59B H 0.1468 0.0397 0.1982 0.037 Uiso 1 1 calc R B .
C60B C 0.13610(15) 0.0974(3) 0.24917(14) 0.0354(10) Uani 1 1 d . . .
H60B H 0.1031 0.0980 0.2426 0.042 Uiso 1 1 calc R . .
C61B C 0.15889(14) 0.1298(2) 0.28425(13) 0.0297(9) Uani 1 1 d . . .
H61B H 0.1412 0.1533 0.3022 0.036 Uiso 1 1 calc R B .
C62B C 0.20784(13) 0.1301(2) 0.29498(11) 0.0222(8) Uani 1 1 d . . .
C63B C 0.23798(14) 0.0195(2) 0.20154(11) 0.0259(8) Uani 1 1 d . . .
C64B C 0.27408(16) 0.0748(2) 0.18847(12) 0.0339(9) Uani 1 1 d . . .
H64F H 0.2878 0.0493 0.1672 0.051 Uiso 1 1 calc R . .
H64G H 0.2986 0.0863 0.2119 0.051 Uiso 1 1 calc R . .
H64H H 0.2589 0.1239 0.1779 0.051 Uiso 1 1 calc R . .
C65B C 0.26275(16) -0.0529(2) 0.22267(13) 0.0330(10) Uani 1 1 d . . .
H65F H 0.2396 -0.0908 0.2285 0.049 Uiso 1 1 calc R . .
H65G H 0.2827 -0.0367 0.2482 0.049 Uiso 1 1 calc R . .
H65H H 0.2818 -0.0773 0.2049 0.049 Uiso 1 1 calc R . .
C66B C 0.20595(18) -0.0087(3) 0.16291(13) 0.0417(11) Uani 1 1 d . . .
H66F H 0.2241 -0.0389 0.1463 0.063 Uiso 1 1 calc R . .
H66G H 0.1918 0.0369 0.1474 0.063 Uiso 1 1 calc R . .
H66H H 0.1815 -0.0422 0.1702 0.063 Uiso 1 1 calc R . .
C67B C 0.22713(14) 0.1616(2) 0.33402(11) 0.0245(8) Uani 1 1 d . . .
H67B H 0.2058 0.1814 0.3497 0.029 Uiso 1 1 calc R B .
N5B N 0.27017(11) 0.16573(17) 0.34982(9) 0.0235(7) Uani 1 1 d . B .
C68B C 0.2806(3) 0.1943(10) 0.3914(3) 0.023(2) Uani 0.60 1 d PD B 1
C69B C 0.2505(3) 0.2182(10) 0.4164(3) 0.027(2) Uani 0.60 1 d PD B 1
H69B H 0.2179 0.2177 0.4063 0.032 Uiso 0.60 1 calc PR B 1
C70B C 0.2669(3) 0.2427(8) 0.4560(3) 0.034(3) Uani 0.60 1 d PD B 1
H70B H 0.2459 0.2571 0.4732 0.041 Uiso 0.60 1 calc PR B 1
C71B C 0.3145(3) 0.2457(6) 0.4700(2) 0.042(3) Uani 0.60 1 d PD B 1
H71B H 0.3260 0.2658 0.4963 0.050 Uiso 0.60 1 calc PR B 1
C72B C 0.3453(3) 0.2201(8) 0.4464(3) 0.040(3) Uani 0.60 1 d PD B 1
H72B H 0.3777 0.2203 0.4571 0.048 Uiso 0.60 1 calc PR B 1
C73B C 0.3291(3) 0.1939(6) 0.4069(2) 0.028(2) Uani 0.60 1 d PD B 1
N6B N 0.3574(3) 0.1605(8) 0.3818(2) 0.0260(19) Uani 0.60 1 d PD B 1
C74B C 0.3973(3) 0.1299(6) 0.3974(2) 0.031(2) Uani 0.60 1 d PD B 1
H74B H 0.4075 0.1372 0.4257 0.038 Uiso 0.60 1 calc PR B 1
C75B C 0.4280(2) 0.0864(5) 0.3767(2) 0.031(2) Uani 0.60 1 d PD B 1
C76B C 0.4697(2) 0.0607(5) 0.4015(2) 0.051(2) Uani 0.60 1 d PD B 1
H76B H 0.4755 0.0727 0.4297 0.061 Uiso 0.60 1 calc PR B 1
C77B C 0.5013(3) 0.0196(6) 0.3859(3) 0.068(4) Uani 0.60 1 d PD B 1
H77C H 0.5292 0.0027 0.4029 0.081 Uiso 0.60 1 calc PR B 1
C78B C 0.4932(3) 0.0015(6) 0.3443(3) 0.056(3) Uani 0.60 1 d PD B 1
H78C H 0.5166 -0.0254 0.3335 0.068 Uiso 0.60 1 calc PR B 1
C79B C 0.45145(19) 0.0220(4) 0.31821(19) 0.0341(17) Uani 0.60 1 d PDU B 1
C80B C 0.4183(2) 0.0678(5) 0.3347(2) 0.027(2) Uani 0.60 1 d PD B 1
O6B O 0.3801(3) 0.0909(10) 0.3108(2) 0.0295(18) Uani 0.60 1 d PD B 1
C81B C 0.4423(2) -0.0033(3) 0.2741(2) 0.039(2) Uani 0.60 1 d PD B 1
C82B C 0.4331(3) 0.0655(5) 0.2446(3) 0.044(3) Uani 0.60 1 d PD B 1
H82G H 0.4603 0.1002 0.2485 0.066 Uiso 0.60 1 calc PR B 1
H82H H 0.4060 0.0951 0.2497 0.066 Uiso 0.60 1 calc PR B 1
H82I H 0.4270 0.0455 0.2167 0.066 Uiso 0.60 1 calc PR B 1
C83B C 0.3987(3) -0.0585(5) 0.2673(3) 0.064(3) Uani 0.60 1 d PD B 1
H83G H 0.3721 -0.0299 0.2741 0.096 Uiso 0.60 1 calc PR B 1
H83H H 0.4052 -0.1049 0.2848 0.096 Uiso 0.60 1 calc PR B 1
H83I H 0.3916 -0.0750 0.2388 0.096 Uiso 0.60 1 calc PR B 1
C84B C 0.4836(3) -0.0501(5) 0.2635(3) 0.073(4) Uani 0.60 1 d PD B 1
H84G H 0.5113 -0.0166 0.2674 0.109 Uiso 0.60 1 calc PR B 1
H84H H 0.4761 -0.0672 0.2351 0.109 Uiso 0.60 1 calc PR B 1
H84I H 0.4895 -0.0964 0.2812 0.109 Uiso 0.60 1 calc PR B 1
C68" C 0.2930(4) 0.1865(14) 0.3901(4) 0.018(3) Uani 0.40 1 d PDU B 2
C69" C 0.2666(3) 0.2119(18) 0.4179(5) 0.034(4) Uani 0.40 1 d PD B 2
H69D H 0.2338 0.2154 0.4099 0.041 Uiso 0.40 1 calc PR B 2
C70" C 0.2871(4) 0.2325(12) 0.4573(4) 0.028(4) Uani 0.40 1 d PD B 2
H70D H 0.2687 0.2503 0.4761 0.034 Uiso 0.40 1 calc PR B 2
C71" C 0.3350(4) 0.2266(8) 0.4685(3) 0.027(3) Uani 0.40 1 d PD B 2
H71D H 0.3494 0.2391 0.4956 0.033 Uiso 0.40 1 calc PR B 2
C72" C 0.3622(3) 0.2031(11) 0.4414(4) 0.033(4) Uani 0.40 1 d PD B 2
H72D H 0.3952 0.2055 0.4488 0.040 Uiso 0.40 1 calc PR B 2
C73" C 0.3415(3) 0.1757(8) 0.4030(3) 0.017(3) Uani 0.40 1 d PDU B 2
N6" N 0.3659(5) 0.1449(13) 0.3743(3) 0.025(3) Uani 0.40 1 d PD B 2
C74" C 0.4050(4) 0.1082(8) 0.3855(3) 0.022(3) Uani 0.40 1 d PD B 2
H74D H 0.4177 0.1091 0.4137 0.027 Uiso 0.40 1 calc PR B 2
C75" C 0.4315(3) 0.0666(8) 0.3602(2) 0.026(3) Uani 0.40 1 d PD B 2
C77" C 0.4719(3) 0.0287(6) 0.3812(3) 0.038(3) Uani 0.40 1 d PD B 2
H77D H 0.4798 0.0331 0.4099 0.046 Uiso 0.40 1 calc PR B 2
C76" C 0.4990(4) -0.0135(9) 0.3611(3) 0.044(4) Uani 0.40 1 d PDU B 2
H76D H 0.5252 -0.0410 0.3756 0.053 Uiso 0.40 1 calc PR B 2
C78" C 0.4886(3) -0.0171(6) 0.3186(3) 0.044(4) Uani 0.40 1 d PD B 2
H78D H 0.5095 -0.0441 0.3047 0.052 Uiso 0.40 1 calc PR B 2
C79" C 0.4486(3) 0.0178(5) 0.2956(2) 0.024(2) Uani 0.40 1 d PDU B 2
C80" C 0.4189(4) 0.0610(9) 0.3173(2) 0.023(3) Uani 0.40 1 d PD B 2
O6" O 0.3797(5) 0.0898(13) 0.2973(3) 0.023(3) Uani 0.40 1 d PD B 2
C81" C 0.4370(2) 0.0094(5) 0.2498(2) 0.030(3) Uani 0.40 1 d PDU B 2
C83" C 0.3908(3) -0.0334(7) 0.2365(4) 0.055(4) Uani 0.40 1 d PD B 2
H83J H 0.3929 -0.0864 0.2483 0.083 Uiso 0.40 1 calc PR B 2
H83K H 0.3839 -0.0372 0.2068 0.083 Uiso 0.40 1 calc PR B 2
H83L H 0.3659 -0.0041 0.2459 0.083 Uiso 0.40 1 calc PR B 2
C82" C 0.4330(5) 0.0934(6) 0.2305(4) 0.044(4) Uani 0.40 1 d PD B 2
H82J H 0.4093 0.1237 0.2410 0.066 Uiso 0.40 1 calc PR B 2
H82K H 0.4243 0.0889 0.2009 0.066 Uiso 0.40 1 calc PR B 2
H82L H 0.4630 0.1204 0.2375 0.066 Uiso 0.40 1 calc PR B 2
C84" C 0.4746(3) -0.0368(7) 0.2333(4) 0.052(4) Uani 0.40 1 d PD B 2
H84J H 0.4772 -0.0898 0.2451 0.079 Uiso 0.40 1 calc PR B 2
H84K H 0.5045 -0.0095 0.2406 0.079 Uiso 0.40 1 calc PR B 2
H84L H 0.4661 -0.0406 0.2037 0.079 Uiso 0.40 1 calc PR B 2
C85B C 0.39637(13) 0.3519(2) 0.24707(11) 0.0214(8) Uani 1 1 d . . .
H85C H 0.4188 0.3123 0.2407 0.026 Uiso 1 1 calc R . .
H85D H 0.4059 0.4038 0.2380 0.026 Uiso 1 1 calc R . .
C86B C 0.38703(12) 0.2760(2) 0.30700(11) 0.0194(7) Uani 1 1 d . . .
H86C H 0.4071 0.2353 0.2979 0.023 Uiso 1 1 calc R B .
H86D H 0.3936 0.2767 0.3371 0.023 Uiso 1 1 calc R . .
C87B C 0.36766(12) 0.4140(2) 0.30363(11) 0.0181(7) Uani 1 1 d . . .
H87C H 0.3748 0.4657 0.2925 0.022 Uiso 1 1 calc R B .
H87D H 0.3736 0.4185 0.3336 0.022 Uiso 1 1 calc R . .
C88B C 0.32744(14) 0.2409(2) 0.24826(11) 0.0235(8) Uani 1 1 d . . .
H88C H 0.2945 0.2245 0.2403 0.028 Uiso 1 1 calc R B .
H88D H 0.3470 0.1970 0.2417 0.028 Uiso 1 1 calc R . .
C89B C 0.30750(13) 0.3169(2) 0.30435(11) 0.0195(7) Uani 1 1 d . . .
H89C H 0.3114 0.3188 0.3343 0.023 Uiso 1 1 calc R B .
H89D H 0.2746 0.3034 0.2934 0.023 Uiso 1 1 calc R . .
C90B C 0.30562(14) 0.3991(2) 0.24417(11) 0.0213(8) Uani 1 1 d . . .
H90C H 0.3120 0.4528 0.2352 0.026 Uiso 1 1 calc R B .
H90D H 0.2718 0.3894 0.2358 0.026 Uiso 1 1 calc R . .
C1S C 0.8711(4) 0.3319(6) 0.6469(4) 0.066(3) Uani 0.50 1 d P C 1
H1S1 H 0.8567 0.2933 0.6262 0.079 Uiso 0.50 1 calc PR C 1
H1S2 H 0.8509 0.3367 0.6674 0.079 Uiso 0.50 1 calc PR C 1
Cl1S Cl 0.92626(10) 0.29681(15) 0.67056(9) 0.0613(7) Uani 0.50 1 d P C 1
Cl2S Cl 0.87445(10) 0.42390(16) 0.62340(9) 0.0604(7) Uani 0.50 1 d P C 1
C1T C 0.0018(6) 0.4543(15) 0.6469(7) 0.168(11) Uani 0.50 1 d P . .
H1T1 H -0.0065 0.4285 0.6711 0.201 Uiso 0.50 1 calc PR . .
H1T2 H -0.0236 0.4450 0.6234 0.201 Uiso 0.50 1 calc PR . .
Cl1T Cl 0.05395(15) 0.4159(2) 0.63706(11) 0.0919(12) Uani 0.50 1 d P . .
Cl2T Cl 0.01015(12) 0.5594(2) 0.65583(11) 0.0838(10) Uani 0.50 1 d P . .

loop_
_atom_site_aniso_label
_atom_site_aniso_U_11
_atom_site_aniso_U_22
_atom_site_aniso_U_33
_atom_site_aniso_U_23
_atom_site_aniso_U_13
_atom_site_aniso_U_12
Zn1A 0.0281(3) 0.0251(2) 0.0237(2) -0.00384(17) 0.00882(18) -0.01133(19)
Zn2A 0.0174(2) 0.0220(2) 0.0341(2) -0.00397(18) 0.00427(19) -0.00358(18)
Zn3A 0.0384(3) 0.0203(2) 0.0769(4) 0.0116(2) 0.0383(3) 0.0069(2)
Zn1B 0.0155(2) 0.0281(2) 0.0231(2) -0.00590(17) 0.00558(17) -0.00054(18)
Zn2B 0.0180(2) 0.0194(2) 0.0237(2) 0.00232(16) 0.00611(16) 0.00044(17)
Zn3B 0.0170(2) 0.0203(2) 0.0326(2) 0.00542(17) -0.00163(18) -0.00349(17)
P1A 0.0321(6) 0.0261(5) 0.0260(5) -0.0034(4) -0.0016(4) 0.0028(4)
N7A 0.0159(16) 0.0201(15) 0.0234(15) -0.0009(12) 0.0033(12) -0.0058(12)
N8A 0.0142(16) 0.0151(14) 0.0354(17) 0.0030(12) 0.0053(13) -0.0004(12)
N9A 0.0139(15) 0.0185(14) 0.0181(14) -0.0019(11) 0.0022(12) -0.0023(12)
O1A 0.0266(16) 0.0317(15) 0.0253(14) -0.0057(11) 0.0023(12) -0.0048(12)
C1A 0.028(2) 0.0174(17) 0.033(2) 0.0031(15) 0.0041(17) -0.0093(16)
C2A 0.026(2) 0.0230(19) 0.042(2) 0.0021(17) 0.0086(18) -0.0081(17)
C3A 0.028(2) 0.035(2) 0.052(3) 0.011(2) 0.011(2) -0.0011(19)
C4A 0.037(3) 0.038(3) 0.055(3) 0.018(2) -0.002(2) -0.003(2)
C5A 0.046(3) 0.044(3) 0.031(2) 0.011(2) -0.003(2) -0.013(2)
C6A 0.038(3) 0.029(2) 0.031(2) 0.0074(17) 0.0001(19) -0.0122(19)
C7A 0.015(2) 0.043(2) 0.043(2) -0.0177(19) 0.0041(18) -0.0026(18)
C8A 0.042(3) 0.063(3) 0.025(2) 0.000(2) 0.0055(19) 0.016(2)
C9A 0.026(3) 0.080(4) 0.080(4) -0.056(3) 0.012(3) -0.016(3)
C10A 0.030(3) 0.052(3) 0.062(3) -0.011(2) 0.017(2) 0.003(2)
C11A 0.054(3) 0.031(2) 0.0201(19) 0.0021(16) 0.0052(19) -0.019(2)
N1A 0.036(2) 0.0239(16) 0.0273(17) 0.0011(13) 0.0078(15) -0.0095(15)
C12A 0.055(3) 0.023(2) 0.0227(19) -0.0034(15) 0.0143(19) -0.0146(19)
C13A 0.066(3) 0.025(2) 0.0213(19) 0.0027(15) 0.004(2) -0.011(2)
C14A 0.088(4) 0.022(2) 0.023(2) -0.0018(16) 0.013(2) -0.005(2)
C15A 0.090(4) 0.023(2) 0.032(2) -0.0027(17) 0.028(3) -0.012(2)
C16A 0.066(3) 0.029(2) 0.042(2) -0.0124(18) 0.031(2) -0.024(2)
C17A 0.049(3) 0.024(2) 0.032(2) -0.0054(16) 0.016(2) -0.0197(19)
N2A 0.040(2) 0.0328(18) 0.0309(18) -0.0081(14) 0.0164(16) -0.0180(17)
C18A 0.045(3) 0.0195(19) 0.041(2) -0.0020(17) 0.023(2) -0.0096(18)
C19A 0.038(3) 0.0208(19) 0.038(2) 0.0055(16) 0.0141(19) -0.0043(17)
C20A 0.030(3) 0.032(2) 0.046(3) 0.0065(18) 0.011(2) 0.0046(19)
C21A 0.031(3) 0.047(3) 0.057(3) -0.003(2) 0.003(2) 0.008(2)
C22A 0.037(3) 0.033(2) 0.043(3) -0.0023(19) -0.005(2) 0.004(2)
C23A 0.028(2) 0.0209(18) 0.035(2) 0.0009(15) 0.0026(17) -0.0012(16)
C24A 0.035(2) 0.0154(17) 0.035(2) 0.0004(15) 0.0114(18) -0.0088(16)
O2A 0.0273(16) 0.0382(16) 0.0284(14) -0.0102(12) 0.0086(12) -0.0167(13)
C25A 0.035(2) 0.027(2) 0.025(2) 0.0007(16) 0.0016(17) -0.0076(18)
C26A 0.076(4) 0.054(3) 0.038(3) -0.009(2) 0.025(3) -0.035(3)
C27A 0.030(2) 0.035(2) 0.028(2) -0.0035(16) 0.0069(17) -0.0033(18)
C28A 0.040(3) 0.058(3) 0.035(2) -0.016(2) 0.000(2) -0.007(2)
O3A 0.0219(15) 0.0280(14) 0.0333(15) 0.0011(11) 0.0083(12) 0.0015(12)
C29A 0.017(2) 0.039(2) 0.026(2) -0.0051(16) 0.0054(16) -0.0102(17)
C30A 0.021(2) 0.050(3) 0.027(2) -0.0020(18) 0.0092(17) -0.0063(19)
C31A 0.034(3) 0.054(3) 0.046(3) -0.013(2) 0.024(2) -0.010(2)
C32A 0.036(3) 0.035(2) 0.055(3) -0.015(2) 0.022(2) -0.001(2)
C33A 0.031(2) 0.027(2) 0.040(2) -0.0063(17) 0.0129(19) -0.0043(18)
C34A 0.0176(19) 0.0226(18) 0.031(2) -0.0081(15) 0.0054(16) -0.0076(15)
C35A 0.0140(19) 0.0242(19) 0.032(2) 0.0000(15) 0.0035(15) -0.0061(15)
C36A 0.032(3) 0.063(3) 0.033(2) 0.005(2) 0.017(2) -0.004(2)
C37A 0.036(3) 0.086(4) 0.039(3) 0.017(3) 0.009(2) -0.007(3)
C38A 0.028(3) 0.060(3) 0.050(3) 0.017(2) 0.011(2) -0.002(2)
C39A 0.059(4) 0.087(4) 0.039(3) 0.009(3) 0.030(3) 0.000(3)
N3A 0.0137(16) 0.0304(17) 0.0205(15) -0.0049(12) 0.0013(12) -0.0050(13)
C40A 0.015(2) 0.047(2) 0.0222(19) -0.0070(17) -0.0007(16) -0.0047(17)
C41A 0.017(2) 0.059(3) 0.030(2) -0.0071(19) 0.0030(17) -0.0069(19)
C42A 0.022(2) 0.082(4) 0.022(2) 0.007(2) -0.0018(17) -0.009(2)
C43A 0.019(2) 0.103(4) 0.028(2) -0.016(3) 0.0045(19) -0.001(3)
C44A 0.025(2) 0.083(4) 0.033(2) -0.025(2) -0.0028(19) 0.008(2)
C45A 0.014(2) 0.058(3) 0.033(2) -0.023(2) -0.0032(17) 0.000(2)
N4A 0.0210(19) 0.038(2) 0.042(2) -0.0170(16) -0.0056(15) 0.0055(16)
C46A 0.023(2) 0.070(4) 0.060(3) -0.044(3) -0.014(2) 0.006(2)
C47A 0.030(3) 0.025(2) 0.100(5) -0.011(3) -0.024(3) 0.004(2)
C48A 0.058(4) 0.049(4) 0.128(6) -0.040(4) -0.038(4) 0.010(3)
C49A 0.062(4) 0.028(3) 0.130(6) -0.012(3) -0.032(4) 0.010(3)
C50A 0.046(4) 0.022(3) 0.166(8) -0.009(3) -0.020(4) -0.003(2)
C51A 0.018(2) 0.022(2) 0.132(6) 0.009(3) -0.009(3) -0.0034(18)
C52A 0.016(2) 0.031(2) 0.084(4) -0.008(2) -0.012(2) -0.0059(18)
O4A 0.0293(17) 0.0243(15) 0.071(2) 0.0028(14) 0.0183(15) -0.0039(13)
C53A 0.041(3) 0.039(3) 0.129(6) 0.038(3) 0.033(4) 0.007(2)
C54A 0.040(3) 0.051(4) 0.186(8) 0.060(4) 0.017(4) 0.002(3)
C55A 0.074(5) 0.085(5) 0.210(9) 0.091(6) 0.093(6) 0.044(4)
C56A 0.059(4) 0.038(3) 0.080(4) 0.016(2) 0.033(3) 0.008(2)
O5A 0.0280(16) 0.0242(13) 0.0420(16) -0.0007(11) 0.0095(13) -0.0060(12)
C57A 0.021(2) 0.0264(19) 0.028(2) 0.0028(15) 0.0088(16) 0.0051(16)
C58A 0.026(2) 0.036(2) 0.027(2) 0.0040(16) 0.0117(17) 0.0039(18)
C59A 0.033(3) 0.046(3) 0.047(3) 0.018(2) 0.013(2) 0.011(2)
C60A 0.038(3) 0.031(2) 0.079(4) 0.023(2) 0.015(3) -0.005(2)
C61A 0.028(2) 0.026(2) 0.061(3) 0.005(2) 0.002(2) -0.0023(18)
C62A 0.019(2) 0.0242(19) 0.033(2) 0.0016(16) 0.0058(16) -0.0002(16)
C63A 0.031(2) 0.057(3) 0.027(2) 0.0000(19) 0.0020(18) 0.012(2)
C64A 0.046(3) 0.119(5) 0.044(3) 0.017(3) -0.004(3) 0.014(3)
C65A 0.023(2) 0.055(3) 0.039(2) -0.015(2) 0.0002(19) 0.007(2)
C66A 0.038(3) 0.079(4) 0.059(3) -0.038(3) -0.008(2) 0.017(3)
C67A 0.041(3) 0.0226(19) 0.034(2) -0.0058(16) 0.0009(19) 0.0127(18)
N5A 0.064(3) 0.035(2) 0.0253(18) 0.0065(15) 0.0162(18) 0.0244(19)
C68A 0.046(8) 0.008(5) 0.006(4) -0.002(3) -0.003(4) 0.005(4)
C69A 0.018(5) 0.025(4) 0.018(4) -0.008(3) -0.001(3) 0.009(3)
C70A 0.039(6) 0.039(5) 0.038(5) -0.009(4) 0.010(4) 0.013(4)
C71A 0.037(6) 0.039(5) 0.011(4) -0.002(4) 0.008(4) 0.017(4)
C72A 0.027(6) 0.030(5) 0.030(7) 0.004(5) 0.009(5) 0.004(4)
C73A 0.024(5) 0.023(4) 0.017(4) 0.007(3) 0.012(4) 0.013(4)
N6A 0.014(5) 0.030(4) 0.021(5) 0.013(4) 0.006(4) 0.004(4)
C74A 0.042(5) 0.023(4) 0.025(4) 0.002(3) 0.018(4) 0.004(4)
C75A 0.026(6) 0.011(5) 0.045(6) 0.005(4) 0.019(4) -0.005(4)
C76A 0.054(5) 0.019(3) 0.077(6) -0.002(3) 0.043(4) 0.000(3)
C77A 0.051(6) 0.013(4) 0.098(8) -0.004(4) 0.059(6) -0.003(4)
C78A 0.048(7) 0.016(5) 0.103(8) -0.016(5) 0.027(6) -0.021(4)
C79A 0.006(4) 0.012(3) 0.084(7) -0.002(4) 0.012(4) -0.002(3)
C80A 0.016(4) 0.012(4) 0.043(5) 0.010(4) 0.014(4) 0.006(3)
O6A 0.015(3) 0.023(3) 0.038(3) 0.010(3) 0.003(3) -0.002(2)
C81A 0.013(5) 0.023(5) 0.074(6) 0.011(4) -0.006(4) 0.000(4)
C82A 0.022(5) 0.026(4) 0.112(9) -0.004(5) 0.003(5) -0.004(4)
C83A 0.027(5) 0.025(4) 0.099(9) 0.012(5) -0.009(5) 0.000(4)
C84A 0.028(5) 0.029(5) 0.058(6) 0.015(4) -0.002(5) -0.011(4)
C68' 0.043(8) 0.028(7) 0.036(6) -0.025(5) 0.003(5) 0.006(5)
C69' 0.021(6) 0.029(6) 0.059(7) -0.007(5) 0.017(5) 0.005(4)
C70' 0.060(9) 0.079(10) 0.018(6) 0.001(6) 0.008(6) 0.041(8)
C71' 0.057(9) 0.054(8) 0.039(8) 0.007(7) 0.008(7) 0.039(7)
C72' 0.070(8) 0.033(5) 0.033(5) 0.004(4) 0.020(5) 0.025(5)
C73' 0.029(8) 0.032(6) 0.025(7) 0.006(5) 0.003(6) 0.006(5)
N6' 0.030(5) 0.028(4) 0.031(4) 0.003(3) 0.004(4) 0.009(4)
C74' 0.058(9) 0.011(5) 0.037(6) 0.006(4) 0.034(6) 0.002(5)
C75' 0.048(7) 0.026(6) 0.052(7) 0.005(5) 0.034(6) 0.004(5)
C76' 0.065(8) 0.022(5) 0.081(8) 0.005(5) 0.054(7) 0.014(5)
C77' 0.054(5) 0.019(3) 0.077(6) -0.002(3) 0.043(4) 0.000(3)
C78' 0.024(5) 0.033(5) 0.108(10) -0.011(5) 0.024(6) -0.006(4)
C79' 0.015(5) 0.019(4) 0.079(7) -0.004(4) 0.001(5) 0.000(4)
C80' 0.026(5) 0.016(4) 0.058(6) 0.002(4) 0.014(4) 0.007(3)
O6' 0.018(3) 0.034(3) 0.031(3) 0.009(3) -0.001(3) 0.000(2)
C81' 0.020(5) 0.024(5) 0.084(8) 0.011(5) -0.014(5) 0.006(4)
C82' 0.046(7) 0.032(5) 0.110(10) 0.005(6) -0.009(6) 0.002(5)
C83' 0.038(6) 0.038(5) 0.050(6) 0.010(4) 0.001(5) -0.006(4)
C84' 0.053(7) 0.032(5) 0.112(10) 0.008(6) -0.028(7) -0.004(5)
C85A 0.023(2) 0.0229(18) 0.0236(18) -0.0058(14) -0.0009(15) 0.0009(16)
C86A 0.0163(19) 0.0151(16) 0.0251(18) -0.0001(13) 0.0038(14) -0.0027(14)
C87A 0.0169(19) 0.0196(18) 0.038(2) -0.0030(15) 0.0104(16) -0.0066(15)
C88A 0.022(2) 0.0237(19) 0.040(2) 0.0007(16) -0.0050(17) 0.0038(16)
C89A 0.0167(19) 0.0186(17) 0.0281(19) 0.0002(14) 0.0046(15) -0.0070(15)
C90A 0.021(2) 0.0265(19) 0.0240(19) 0.0030(14) 0.0065(15) -0.0058(16)
P1B 0.0257(5) 0.0248(5) 0.0217(5) 0.0003(4) 0.0069(4) -0.0032(4)
N7B 0.0155(16) 0.0200(15) 0.0213(15) -0.0003(11) 0.0046(12) 0.0008(12)
N8B 0.0152(16) 0.0177(14) 0.0262(16) 0.0009(12) 0.0063(12) 0.0013(12)
N9B 0.0110(15) 0.0177(14) 0.0207(15) 0.0028(11) 0.0042(12) -0.0002(12)
O1B 0.0201(14) 0.0367(15) 0.0246(13) -0.0036(11) 0.0101(11) 0.0041(12)
C1B 0.0121(19) 0.033(2) 0.0266(19) -0.0058(15) 0.0023(15) -0.0047(15)
C2B 0.017(2) 0.033(2) 0.033(2) -0.0119(16) 0.0071(16) -0.0076(16)
C3B 0.038(3) 0.037(2) 0.040(2) -0.0114(19) 0.020(2) -0.006(2)
C4B 0.047(3) 0.027(2) 0.070(3) -0.012(2) 0.031(3) 0.001(2)
C5B 0.032(3) 0.032(2) 0.047(3) -0.0038(19) 0.013(2) -0.0015(19)
C6B 0.016(2) 0.030(2) 0.036(2) -0.0026(16) 0.0074(16) 0.0004(16)
C7B 0.020(2) 0.045(2) 0.028(2) -0.0059(17) 0.0092(16) 0.0002(18)
C8B 0.047(3) 0.054(3) 0.035(2) -0.008(2) 0.018(2) 0.001(2)
C9B 0.032(2) 0.032(2) 0.037(2) 0.0013(17) 0.0049(19) -0.0026(18)
C10B 0.028(2) 0.079(4) 0.032(2) 0.003(2) 0.0074(19) 0.001(2)
N1B 0.0161(18) 0.045(2) 0.0255(17) -0.0004(14) 0.0046(14) 0.0028(15)
C11B 0.0144(19) 0.035(2) 0.029(2) 0.0020(16) -0.0010(16) -0.0006(16)
C12B 0.011(2) 0.053(3) 0.027(2) -0.0025(18) 0.0039(16) -0.0027(18)
C13B 0.018(2) 0.064(3) 0.035(2) 0.006(2) 0.0069(18) -0.001(2)
C14B 0.022(2) 0.090(4) 0.030(2) 0.011(2) -0.0011(18) -0.015(2)
C15B 0.029(3) 0.089(4) 0.028(2) -0.011(2) 0.0081(19) -0.020(3)
C16B 0.021(2) 0.069(3) 0.024(2) -0.015(2) 0.0084(17) -0.015(2)
C17B 0.013(2) 0.057(3) 0.028(2) -0.0068(19) 0.0020(16) -0.0089(19)
N2B 0.0166(17) 0.046(2) 0.0249(17) -0.0104(15) 0.0066(13) -0.0024(15)
C18B 0.013(2) 0.055(3) 0.032(2) -0.0205(19) 0.0034(16) -0.0009(18)
C19B 0.016(2) 0.043(2) 0.041(2) -0.0178(19) 0.0027(17) -0.0020(18)
C20B 0.020(2) 0.059(3) 0.060(3) -0.035(3) -0.004(2) 0.010(2)
C21B 0.028(3) 0.047(3) 0.080(4) -0.046(3) -0.008(2) 0.008(2)
C22B 0.017(2) 0.034(2) 0.080(4) -0.023(2) -0.001(2) 0.0031(18)
C23B 0.011(2) 0.030(2) 0.059(3) -0.0164(19) 0.0106(18) 0.0000(16)
C24B 0.0119(19) 0.0260(19) 0.048(2) -0.0149(17) 0.0076(17) -0.0027(15)
O2B 0.0271(16) 0.0272(14) 0.0344(15) -0.0114(11) 0.0157(12) -0.0085(12)
C25B 0.033(3) 0.0188(19) 0.069(3) -0.0004(19) 0.033(2) -0.0001(17)
C26B 0.044(3) 0.027(2) 0.095(4) 0.010(2) 0.029(3) 0.002(2)
C27B 0.067(4) 0.037(3) 0.104(5) 0.022(3) 0.065(4) 0.022(3)
C28B 0.065(3) 0.023(2) 0.035(2) -0.0012(17) 0.014(2) -0.006(2)
O3B 0.0244(14) 0.0166(12) 0.0272(13) 0.0044(9) 0.0019(11) 0.0023(10)
C29B 0.0186(19) 0.0184(17) 0.0260(18) -0.0002(13) 0.0089(15) 0.0003(14)
C30B 0.025(2) 0.0205(18) 0.032(2) 0.0022(15) 0.0076(17) 0.0031(15)
C31B 0.032(2) 0.026(2) 0.041(2) 0.0133(17) 0.0084(19) 0.0008(17)
C32B 0.033(2) 0.026(2) 0.046(3) 0.0117(18) 0.010(2) -0.0066(18)
C33B 0.020(2) 0.030(2) 0.038(2) -0.0004(17) 0.0075(17) -0.0038(17)
C34B 0.019(2) 0.0247(18) 0.0253(19) 0.0022(14) 0.0070(15) 0.0038(15)
C35B 0.032(2) 0.026(2) 0.031(2) 0.0047(16) 0.0062(17) 0.0055(17)
C36B 0.049(3) 0.043(3) 0.035(2) 0.0127(19) -0.004(2) 0.002(2)
C37B 0.052(3) 0.040(2) 0.028(2) -0.0034(18) -0.001(2) 0.014(2)
C38B 0.026(2) 0.028(2) 0.047(3) 0.0019(17) 0.0007(19) 0.0012(17)
C39E 0.0169(19) 0.0233(18) 0.031(2) -0.0025(15) 0.0066(15) 0.0005(15)
N3B 0.0208(17) 0.0210(15) 0.0209(15) -0.0001(12) 0.0065(12) 0.0048(13)
C40B 0.0176(19) 0.0242(18) 0.0258(18) 0.0013(14) 0.0067(15) 0.0077(15)
C41B 0.029(2) 0.030(2) 0.027(2) -0.0026(16) 0.0075(17) 0.0058(17)
C42B 0.032(2) 0.041(2) 0.024(2) -0.0057(17) 0.0031(17) 0.0115(19)
C43B 0.041(3) 0.045(2) 0.0215(19) 0.0039(17) 0.0083(18) 0.013(2)
C44B 0.042(3) 0.034(2) 0.029(2) 0.0033(17) 0.0153(19) 0.0065(19)
C45B 0.031(2) 0.0285(19) 0.0224(18) 0.0011(15) 0.0107(16) 0.0086(17)
N4B 0.0299(19) 0.0219(16) 0.0261(16) 0.0003(12) 0.0125(14) 0.0000(14)
C46B 0.037(3) 0.028(2) 0.031(2) 0.0006(16) 0.0164(19) 0.0029(18)
C47B 0.030(2) 0.029(2) 0.045(2) -0.0013(18) 0.020(2) -0.0043(18)
C48B 0.050(3) 0.049(3) 0.048(3) -0.002(2) 0.031(2) -0.011(2)
C49B 0.039(3) 0.046(3) 0.066(3) -0.005(2) 0.034(3) -0.016(2)
C50B 0.026(2) 0.034(2) 0.064(3) -0.005(2) 0.019(2) -0.008(2)
C51B 0.026(2) 0.0217(19) 0.050(3) -0.0033(17) 0.0139(19) 0.0013(17)
C52B 0.022(2) 0.0191(18) 0.043(2) 0.0002(16) 0.0159(18) 0.0019(15)
O4B 0.0181(14) 0.0255(13) 0.0323(14) 0.0004(11) 0.0076(11) -0.0020(11)
C53B 0.024(2) 0.031(2) 0.049(3) 0.0008(19) 0.0031(19) -0.0061(18)
C54B 0.020(2) 0.046(3) 0.066(3) -0.011(2) 0.005(2) -0.009(2)
C55B 0.034(3) 0.036(2) 0.058(3) 0.005(2) -0.007(2) -0.003(2)
C56B 0.026(2) 0.036(2) 0.040(2) -0.0043(18) 0.0071(19) -0.0087(19)
O5B 0.0203(14) 0.0259(13) 0.0235(13) 0.0008(10) 0.0046(11) 0.0001(11)
C57B 0.018(2) 0.0154(16) 0.0256(18) 0.0027(13) 0.0018(15) -0.0018(14)
C58B 0.023(2) 0.0187(17) 0.0263(19) 0.0001(14) 0.0020(15) -0.0011(15)
C59B 0.027(2) 0.031(2) 0.032(2) -0.0080(17) -0.0032(17) -0.0034(18)
C60B 0.015(2) 0.039(2) 0.049(3) -0.005(2) -0.0019(19) -0.0016(18)
C61B 0.025(2) 0.025(2) 0.042(2) -0.0061(17) 0.0132(18) 0.0009(17)
C62B 0.021(2) 0.0199(18) 0.0267(19) -0.0015(14) 0.0078(16) -0.0023(15)
C63B 0.025(2) 0.029(2) 0.0221(19) -0.0058(15) 0.0016(16) 0.0002(17)
C64B 0.046(3) 0.028(2) 0.031(2) 0.0000(16) 0.0172(19) 0.0017(19)
C65B 0.041(3) 0.025(2) 0.036(2) -0.0043(16) 0.0153(19) 0.0058(18)
C66B 0.042(3) 0.049(3) 0.031(2) -0.0120(19) -0.002(2) 0.005(2)
C67B 0.026(2) 0.0190(18) 0.031(2) 0.0002(15) 0.0112(17) -0.0062(16)
N5B 0.0264(19) 0.0170(15) 0.0281(16) -0.0004(12) 0.0074(14) -0.0059(13)
C68B 0.019(4) 0.030(5) 0.021(4) 0.001(3) 0.004(4) -0.009(5)
C69B 0.043(6) 0.021(4) 0.019(4) -0.005(3) 0.013(4) -0.016(6)
C70B 0.048(8) 0.025(5) 0.029(4) -0.001(3) 0.010(5) -0.014(6)
C71B 0.069(11) 0.028(6) 0.028(5) 0.009(4) 0.006(6) -0.013(6)
C72B 0.053(7) 0.049(8) 0.015(4) 0.002(4) -0.002(5) -0.028(7)
C73B 0.040(6) 0.013(5) 0.031(4) 0.010(3) 0.011(4) -0.001(4)
N6B 0.022(4) 0.023(6) 0.030(4) 0.005(4) -0.003(4) -0.011(3)
C74B 0.024(5) 0.031(6) 0.034(5) 0.009(4) -0.005(4) -0.014(4)
C75B 0.018(5) 0.026(6) 0.046(6) 0.017(5) -0.003(5) -0.005(4)
C76B 0.019(4) 0.050(6) 0.079(7) 0.035(5) -0.003(4) -0.008(4)
C77B 0.017(5) 0.071(7) 0.111(10) 0.058(7) 0.001(6) 0.004(5)
C78B 0.023(5) 0.049(7) 0.101(11) 0.033(7) 0.023(7) 0.002(5)
C79B 0.019(3) 0.031(3) 0.053(4) 0.011(3) 0.010(3) -0.006(3)
C80B 0.014(4) 0.015(4) 0.051(7) 0.006(6) 0.007(5) 0.001(3)
O6B 0.009(3) 0.029(3) 0.047(5) -0.006(5) -0.005(3) 0.002(2)
C81B 0.015(4) 0.035(4) 0.067(7) -0.012(5) 0.012(4) 0.001(3)
C82B 0.026(5) 0.040(6) 0.070(8) -0.016(5) 0.018(5) -0.001(4)
C83B 0.037(5) 0.048(5) 0.113(9) -0.028(6) 0.031(6) -0.002(4)
C84B 0.053(7) 0.041(5) 0.141(11) -0.011(7) 0.062(8) 0.007(5)
C68" 0.017(5) 0.018(5) 0.020(5) 0.007(3) 0.010(4) -0.003(4)
C69" 0.018(7) 0.034(9) 0.051(10) -0.001(6) 0.007(7) -0.016(8)
C70" 0.038(12) 0.032(8) 0.016(6) 0.004(5) 0.009(7) -0.013(9)
C71" 0.041(10) 0.009(6) 0.025(7) 0.002(5) -0.011(7) -0.002(5)
C72" 0.035(8) 0.039(9) 0.027(7) 0.018(5) 0.010(6) -0.010(7)
C73" 0.021(6) 0.006(6) 0.019(5) 0.000(4) -0.007(5) 0.000(5)
N6" 0.025(7) 0.023(8) 0.027(5) -0.002(5) 0.006(5) -0.002(4)
C74" 0.021(7) 0.015(8) 0.028(7) 0.006(5) -0.005(6) -0.001(5)
C75" 0.025(7) 0.029(7) 0.023(7) -0.007(6) -0.001(6) 0.002(5)
C77" 0.032(8) 0.010(5) 0.070(9) -0.003(5) 0.002(7) 0.006(5)
C76" 0.026(6) 0.048(8) 0.054(8) -0.005(7) -0.003(6) -0.003(6)
C78" 0.015(6) 0.027(6) 0.084(10) -0.030(7) -0.003(6) -0.001(4)
C79" 0.013(4) 0.024(4) 0.033(4) -0.007(4) -0.001(4) -0.006(3)
C80" 0.022(7) 0.019(5) 0.029(7) -0.008(6) 0.006(5) -0.010(5)
O6" 0.015(5) 0.014(4) 0.035(6) -0.012(6) -0.005(4) 0.003(3)
C81" 0.028(5) 0.022(5) 0.038(6) -0.025(5) 0.006(5) -0.002(4)
C83" 0.020(6) 0.062(9) 0.084(10) -0.049(8) 0.011(7) -0.010(6)
C82" 0.019(7) 0.050(10) 0.064(10) -0.011(7) 0.014(7) -0.005(7)
C84" 0.030(7) 0.053(8) 0.078(10) -0.039(8) 0.023(7) -0.011(6)
C85B 0.020(2) 0.0211(18) 0.0245(18) -0.0003(14) 0.0079(15) -0.0018(15)
C86B 0.0147(18) 0.0188(17) 0.0238(18) 0.0003(13) 0.0009(14) 0.0007(14)
C87B 0.0150(18) 0.0185(17) 0.0219(17) 0.0006(13) 0.0064(14) 0.0000(14)
C88B 0.020(2) 0.0219(18) 0.0288(19) -0.0046(15) 0.0062(15) -0.0041(15)
C89B 0.0153(19) 0.0194(17) 0.0245(18) 0.0027(14) 0.0055(14) 0.0004(15)
C90B 0.021(2) 0.0218(18) 0.0205(18) 0.0018(14) 0.0026(15) -0.0003(15)
C1S 0.030(6) 0.045(6) 0.121(11) 0.021(6) 0.008(6) 0.002(5)
Cl1S 0.0525(17) 0.0458(14) 0.0787(19) 0.0075(12) -0.0059(14) 0.0043(12)
Cl2S 0.0485(16) 0.0562(15) 0.0788(19) 0.0197(13) 0.0181(14) 0.0135(12)
C1T 0.077(12) 0.28(3) 0.158(17) -0.123(18) 0.065(12) -0.118(16)
Cl1T 0.109(3) 0.088(2) 0.085(2) 0.0368(19) 0.035(2) 0.025(2)
Cl2T 0.067(2) 0.087(2) 0.083(2) -0.0077(18) -0.0234(18) 0.0073(18)

loop_
_atom_type_symbol
_atom_type_description
_atom_type_scat_dispersion_real
_atom_type_scat_dispersion_imag
_atom_type_scat_source
C C 0.0033 0.0016 'International Tables Vol C Tables 4.2.6.8 and 6.1.1.4'
H H 0.0000 0.0000 'International Tables Vol C Tables 4.2.6.8 and 6.1.1.4'
N N 0.0061 0.0033 'International Tables Vol C Tables 4.2.6.8 and 6.1.1.4'
O O 0.0106 0.0060 'International Tables Vol C Tables 4.2.6.8 and 6.1.1.4'
P P 0.1023 0.0942 'International Tables Vol C Tables 4.2.6.8 and 6.1.1.4'
Zn Zn 0.2839 1.4301 'International Tables Vol C Tables 4.2.6.8 and 6.1.1.4'
Cl Cl 0.1484 0.1585 'International Tables Vol C Tables 4.2.6.8 and 6.1.1.4'

loop_
_geom_angle_atom_site_label_1
_geom_angle_atom_site_label_2
_geom_angle_atom_site_label_3
_geom_angle
O2A Zn1A O1A 97.57(11)
O2A Zn1A N2A 90.52(12)
O1A Zn1A N2A 161.69(13)
O2A Zn1A N1A 157.95(12)
O1A Zn1A N1A 87.87(11)
N2A Zn1A N1A 78.80(13)
O2A Zn1A N7A 101.11(11)
O1A Zn1A N7A 93.27(11)
N2A Zn1A N7A 101.28(12)
N1A Zn1A N7A 99.88(12)
O3A Zn2A O4A 96.88(12)
O3A Zn2A N4A 158.09(13)
O4A Zn2A N4A 88.39(14)
O3A Zn2A N3A 90.00(11)
O4A Zn2A N3A 162.34(13)
N4A Zn2A N3A 79.49(13)
O3A Zn2A N9A 101.12(11)
O4A Zn2A N9A 92.08(12)
N4A Zn2A N9A 99.92(12)
N3A Zn2A N9A 102.56(11)
O6A Zn3A N6' 67.8(2)
O6A Zn3A O5A 103.58(17)
N6' Zn3A O5A 155.4(2)
O6A Zn3A N5A 151.2(2)
N6' Zn3A N5A 89.6(2)
O5A Zn3A N5A 89.55(11)
O6A Zn3A O6' 21.55(16)
N6' Zn3A O6' 87.8(2)
O5A Zn3A O6' 88.61(16)
N5A Zn3A O6' 169.57(19)
O6A Zn3A N8A 98.9(2)
N6' Zn3A N8A 104.1(2)
O5A Zn3A N8A 99.94(11)
N5A Zn3A N8A 104.00(13)
O6' Zn3A N8A 86.43(18)
O6A Zn3A N6A 87.3(2)
N6' Zn3A N6A 19.50(15)
O5A Zn3A N6A 153.8(2)
N5A Zn3A N6A 71.19(17)
O6' Zn3A N6A 107.08(19)
N8A Zn3A N6A 101.8(2)
O1B Zn1B O2B 96.59(11)
O1B Zn1B N1B 90.00(12)
O2B Zn1B N1B 161.35(12)
O1B Zn1B N2B 157.79(12)
O2B Zn1B N2B 88.89(12)
N1B Zn1B N2B 78.82(13)
O1B Zn1B N7B 100.50(11)
O2B Zn1B N7B 93.35(11)
N1B Zn1B N7B 102.60(12)
N2B Zn1B N7B 100.65(12)
O3B Zn2B O4B 96.35(11)
O3B Zn2B N4B 156.63(11)
O4B Zn2B N4B 89.06(12)
O3B Zn2B N3B 90.21(11)
O4B Zn2B N3B 163.03(11)
N4B Zn2B N3B 79.02(12)
O3B Zn2B N9B 101.93(11)
O4B Zn2B N9B 92.50(11)
N4B Zn2B N9B 100.51(11)
N3B Zn2B N9B 101.46(11)
O6B Zn3B O5B 100.2(3)
O6B Zn3B N6" 76.9(3)
O5B Zn3B N6" 157.5(7)
O6B Zn3B N5B 157.6(4)
O5B Zn3B N5B 89.29(12)
N6" Zn3B N5B 86.6(3)
O6B Zn3B O6" 11.8(3)
O5B Zn3B O6" 90.9(4)
N6" Zn3B O6" 88.3(3)
N5B Zn3B O6" 167.0(6)
O6B Zn3B N6B 89.1(2)
O5B Zn3B N6B 157.0(4)
N6" Zn3B N6B 12.3(3)
N5B Zn3B N6B 75.3(2)
O6" Zn3B N6B 100.4(3)
O6B Zn3B N8B 95.7(5)
O5B Zn3B N8B 100.13(11)
N6" Zn3B N8B 102.4(7)
N5B Zn3B N8B 102.60(11)
O6" Zn3B N8B 90.2(7)
N6B Zn3B N8B 99.9(4)
C88A P1A C85A 96.57(18)
C88A P1A C90A 96.53(18)
C85A P1A C90A 95.46(17)
C87A N7A C86A 109.1(3)
C87A N7A C85A 111.1(3)
C86A N7A C85A 111.1(3)
C87A N7A Zn1A 113.0(2)
C86A N7A Zn1A 107.4(2)
C85A N7A Zn1A 105.1(2)
C88A N8A C87A 111.6(3)
C88A N8A C89A 111.7(3)
C87A N8A C89A 108.5(3)
C88A N8A Zn3A 105.3(2)
C87A N8A Zn3A 109.1(2)
C89A N8A Zn3A 110.7(2)
C89A N9A C86A 109.2(3)
C89A N9A C90A 110.9(3)
C86A N9A C90A 110.5(3)
C89A N9A Zn2A 108.1(2)
C86A N9A Zn2A 113.0(2)
C90A N9A Zn2A 105.0(2)
C1A O1A Zn1A 131.6(2)
O1A C1A C2A 120.5(3)
O1A C1A C6A 121.9(3)
C2A C1A C6A 117.6(3)
C3A C2A C1A 119.5(3)
C3A C2A C7A 121.6(3)
C1A C2A C7A 118.9(3)
C2A C3A C4A 122.3(4)
C5A C4A C3A 119.7(4)
C4A C5A C6A 121.5(4)
C5A C6A C11A 116.9(3)
C5A C6A C1A 119.4(3)
C11A C6A C1A 123.6(3)
C8A C7A C9A 110.3(4)
C8A C7A C10A 106.9(3)
C9A C7A C10A 107.8(3)
C8A C7A C2A 110.9(3)
C9A C7A C2A 109.0(3)
C10A C7A C2A 111.7(3)
N1A C11A C6A 126.6(3)
C11A N1A C12A 119.5(3)
C11A N1A Zn1A 125.4(2)
C12A N1A Zn1A 113.4(3)
C17A C12A C13A 120.1(3)
C17A C12A N1A 115.6(3)
C13A C12A N1A 124.3(4)
C14A C13A C12A 119.8(4)
C13A C14A C15A 120.5(4)
C14A C15A C16A 119.9(4)
C17A C16A C15A 120.9(5)
C16A C17A C12A 118.5(4)
C16A C17A N2A 126.2(4)
C12A C17A N2A 115.2(3)
C18A N2A C17A 121.9(3)
C18A N2A Zn1A 123.1(3)
C17A N2A Zn1A 114.8(3)
N2A C18A C19A 127.4(4)
C20A C19A C18A 115.3(4)
C20A C19A C24A 120.4(4)
C18A C19A C24A 123.9(3)
C21A C20A C19A 120.2(4)
C20A C21A C22A 120.0(4)
C23A C22A C21A 123.4(4)
C22A C23A C24A 117.7(4)
C22A C23A C25A 121.2(3)
C24A C23A C25A 121.1(3)
O2A C24A C19A 122.5(3)
O2A C24A C23A 119.2(3)
C19A C24A C23A 118.3(3)
C24A O2A Zn1A 130.8(2)
C23A C25A C27A 109.9(3)
C23A C25A C26A 112.1(3)
C27A C25A C26A 108.3(4)
C23A C25A C28A 111.8(3)
C27A C25A C28A 107.6(3)
C26A C25A C28A 107.0(3)
C29A O3A Zn2A 131.0(2)
O3A C29A C34A 123.1(3)
O3A C29A C30A 118.9(4)
C34A C29A C30A 118.0(4)
C31A C30A C29A 118.2(4)
C31A C30A C36A 121.8(4)
C29A C30A C36A 120.0(4)
C30A C31A C32A 124.1(4)
C33A C32A C31A 118.4(4)
C32A C33A C34A 121.0(4)
C33A C34A C29A 120.3(4)
C33A C34A C35A 114.8(4)
C29A C34A C35A 124.7(3)
N3A C35A C34A 126.0(3)
C38A C36A C30A 109.3(4)
C38A C36A C39A 107.7(4)
C30A C36A C39A 111.2(4)
C38A C36A C37A 110.8(4)
C30A C36A C37A 111.1(4)
C39A C36A C37A 106.6(4)
C35A N3A C40A 122.3(3)
C35A N3A Zn2A 124.0(3)
C40A N3A Zn2A 113.6(2)
C41A C40A C45A 120.0(4)
C41A C40A N3A 125.4(4)
C45A C40A N3A 114.6(4)
C42A C41A C40A 119.2(4)
C41A C42A C43A 120.9(5)
C44A C43A C42A 119.7(4)
C43A C44A C45A 121.1(5)
C44A C45A C40A 119.0(5)
C44A C45A N4A 123.7(4)
C40A C45A N4A 117.3(4)
C46A N4A C45A 123.2(4)
C46A N4A Zn2A 122.8(4)
C45A N4A Zn2A 112.6(3)
N4A C46A C47A 126.9(5)
C52A C47A C46A 126.0(4)
C52A C47A C48A 121.0(6)
C46A C47A C48A 113.0(6)
C49A C48A C47A 116.8(7)
C50A C49A C48A 122.2(6)
C49A C50A C51A 124.4(6)
C50A C51A C52A 115.9(7)
C50A C51A C53A 123.7(6)
C52A C51A C53A 120.4(5)
O4A C52A C47A 120.2(5)
O4A C52A C51A 120.2(5)
C47A C52A C51A 119.6(5)
C52A O4A Zn2A 133.5(3)
C51A C53A C56A 111.6(5)
C51A C53A C55A 109.0(6)
C56A C53A C55A 112.1(6)
C51A C53A C54A 111.1(6)
C56A C53A C54A 106.9(5)
C55A C53A C54A 106.0(5)
C57A O5A Zn3A 132.1(2)
O5A C57A C62A 122.4(3)
O5A C57A C58A 119.6(3)
C62A C57A C58A 118.0(3)
C59A C58A C57A 119.2(3)
C59A C58A C63A 120.7(3)
C57A C58A C63A 120.1(3)
C58A C59A C60A 122.3(4)
C61A C60A C59A 119.7(4)
C60A C61A C62A 121.2(4)
C61A C62A C67A 115.4(3)
C61A C62A C57A 119.6(3)
C67A C62A C57A 124.7(3)
C64A C63A C65A 108.2(4)
C64A C63A C66A 107.7(4)
C65A C63A C66A 108.4(4)
C64A C63A C58A 111.8(3)
C65A C63A C58A 109.4(3)
C66A C63A C58A 111.2(3)
N5A C67A C62A 127.0(4)
C67A N5A C68' 139.1(4)
C67A N5A C68A 114.6(4)
C68' N5A C68A 25.1(3)
C67A N5A Zn3A 123.0(3)
C68' N5A Zn3A 97.8(4)
C68A N5A Zn3A 122.4(3)
C73A C68A C69A 118.5(4)
C73A C68A N5A 112.6(5)
C69A C68A N5A 128.9(5)
C70A C69A C68A 121.2(6)
C71A C70A C69A 119.8(6)
C70A C71A C72A 119.7(5)
C73A C72A C71A 121.2(6)
C72A C73A C68A 119.6(5)
C72A C73A N6A 126.1(6)
C68A C73A N6A 114.1(5)
C74A N6A C73A 118.6(5)
C74A N6A Zn3A 122.4(4)
C73A N6A Zn3A 117.9(4)
N6A C74A C75A 126.1(5)
C76A C75A C74A 114.7(5)
C76A C75A C80A 120.8(5)
C74A C75A C80A 124.5(4)
C77A C76A C75A 120.2(6)
C76A C77A C78A 119.4(6)
C79A C78A C77A 124.1(6)
C78A C79A C80A 117.3(5)
C78A C79A C81A 121.3(5)
C80A C79A C81A 120.9(4)
O6A C80A C75A 123.5(5)
O6A C80A C79A 118.7(5)
C75A C80A C79A 117.8(4)
C80A O6A Zn3A 136.0(4)
C79A C81A C83A 109.1(5)
C79A C81A C82A 112.2(5)
C83A C81A C82A 108.0(5)
C79A C81A C84A 111.7(5)
C83A C81A C84A 108.9(5)
C82A C81A C84A 106.7(5)
N5A C68' C73' 127.0(6)
N5A C68' C69' 113.3(6)
C73' C68' C69' 119.6(5)
C70' C69' C68' 120.6(6)
C71' C70' C69' 119.5(6)
C70' C71' C72' 120.4(6)
C73' C72' C71' 121.0(6)
C72' C73' C68' 118.6(6)
C72' C73' N6' 125.9(6)
C68' C73' N6' 115.5(6)
C74' N6' C73' 120.8(6)
C74' N6' Zn3A 129.6(5)
C73' N6' Zn3A 108.0(4)
N6' C74' C75' 126.9(6)
C76' C75' C74' 116.1(6)
C76' C75' C80' 119.9(5)
C74' C75' C80' 123.9(5)
C77' C76' C75' 120.2(6)
C76' C77' C78' 120.3(6)
C79' C78' C77' 123.1(6)
C78' C79' C80' 117.4(5)
C78' C79' C81' 121.2(5)
C80' C79' C81' 121.5(5)
O6' C80' C75' 122.7(5)
O6' C80' C79' 118.7(5)
C75' C80' C79' 118.6(5)
C80' O6' Zn3A 126.3(4)
C79' C81' C83' 110.1(5)
C79' C81' C82' 113.3(5)
C83' C81' C82' 107.4(5)
C79' C81' C84' 111.4(5)
C83' C81' C84' 107.9(5)
C82' C81' C84' 106.5(5)
N7A C85A P1A 114.2(2)
N7A C86A N9A 113.1(3)
N7A C87A N8A 113.1(3)
N8A C88A P1A 114.1(3)
N9A C89A N8A 113.0(3)
N9A C90A P1A 114.5(2)
C88B P1B C90B 96.55(17)
C88B P1B C85B 96.36(17)
C90B P1B C85B 95.85(17)
C87B N7B C85B 111.6(3)
C87B N7B C86B 108.8(3)
C85B N7B C86B 110.5(3)
C87B N7B Zn1B 108.2(2)
C85B N7B Zn1B 105.6(2)
C86B N7B Zn1B 111.9(2)
C89B N8B C86B 109.5(3)
C89B N8B C88B 110.6(3)
C86B N8B C88B 111.5(3)
C89B N8B Zn3B 111.5(2)
C86B N8B Zn3B 108.7(2)
C88B N8B Zn3B 105.0(2)
C89B N9B C87B 109.0(3)
C89B N9B C90B 110.9(3)
C87B N9B C90B 110.9(3)
C89B N9B Zn2B 107.6(2)
C87B N9B Zn2B 113.5(2)
C90B N9B Zn2B 104.9(2)
C1B O1B Zn1B 131.0(2)
O1B C1B C6B 122.6(3)
O1B C1B C2B 119.7(3)
C6B C1B C2B 117.6(3)
C3B C2B C1B 118.5(4)
C3B C2B C7B 121.1(4)
C1B C2B C7B 120.4(3)
C2B C3B C4B 123.5(4)
C5B C4B C3B 118.9(4)
C4B C5B C6B 121.4(4)
C5B C6B C11B 115.5(4)
C5B C6B C1B 120.0(4)
C11B C6B C1B 124.3(4)
C8B C7B C9B 107.1(4)
C8B C7B C2B 112.5(4)
C9B C7B C2B 109.4(3)
C8B C7B C10B 106.7(4)
C9B C7B C10B 107.9(4)
C2B C7B C10B 112.9(3)
C11B N1B C12B 121.9(3)
C11B N1B Zn1B 123.5(3)
C12B N1B Zn1B 114.5(3)
N1B C11B C6B 126.8(4)
C13B C12B C17B 118.8(3)
C13B C12B N1B 126.2(4)
C17B C12B N1B 114.9(3)
C12B C13B C14B 121.4(4)
C13B C14B C15B 119.3(4)
C16B C15B C14B 120.6(4)
C15B C16B C17B 120.4(4)
C16B C17B N2B 124.6(4)
C16B C17B C12B 119.2(4)
N2B C17B C12B 116.2(3)
C18B N2B C17B 119.8(3)
C18B N2B Zn1B 124.1(3)
C17B N2B Zn1B 114.0(2)
N2B C18B C19B 126.8(4)
C20B C19B C24B 120.0(4)
C20B C19B C18B 115.6(4)
C24B C19B C18B 124.3(3)
C21B C20B C19B 121.5(5)
C20B C21B C22B 119.9(4)
C21B C22B C23B 122.1(4)
C22B C23B C24B 117.7(4)
C22B C23B C25B 121.2(4)
C24B C23B C25B 121.0(3)
O2B C24B C19B 122.0(3)
O2B C24B C23B 119.3(4)
C19B C24B C23B 118.8(3)
C24B O2B Zn1B 131.9(3)
C23B C25B C26B 113.0(3)
C23B C25B C28B 111.3(3)
C26B C25B C28B 107.6(4)
C23B C25B C27B 107.2(4)
C26B C25B C27B 107.4(3)
C28B C25B C27B 110.4(4)
C29B O3B Zn2B 131.3(2)
O3B C29B C34B 122.3(3)
O3B C29B C30B 119.0(3)
C34B C29B C30B 118.7(3)
C31B C30B C29B 117.8(4)
C31B C30B C35B 122.4(3)
C29B C30B C35B 119.8(3)
C30B C31B C32B 124.0(4)
C33B C32B C31B 119.1(4)
C32B C33B C34B 120.7(4)
C33B C34B C39E 115.5(3)
C33B C34B C29B 119.7(3)
C39E C34B C29B 124.5(3)
C30B C35B C36B 112.3(3)
C30B C35B C38B 109.4(3)
C36B C35B C38B 106.7(4)
C30B C35B C37B 111.7(3)
C36B C35B C37B 106.8(3)
C38B C35B C37B 109.8(4)
N3B C39E C34B 126.9(4)
C39E N3B C40B 122.4(3)
C39E N3B Zn2B 123.4(3)
C40B N3B Zn2B 114.1(2)
C41B C40B N3B 126.2(3)
C41B C40B C45B 119.2(3)
N3B C40B C45B 114.6(3)
C42B C41B C40B 120.4(4)
C43B C42B C41B 120.1(4)
C44B C43B C42B 120.3(4)
C43B C44B C45B 121.0(4)
C44B C45B N4B 124.9(4)
C44B C45B C40B 118.7(4)
N4B C45B C40B 116.4(3)
C46B N4B C45B 120.8(3)
C46B N4B Zn2B 124.2(3)
C45B N4B Zn2B 113.5(2)
N4B C46B C47B 126.6(4)
C52B C47B C48B 119.2(4)
C52B C47B C46B 124.8(4)
C48B C47B C46B 115.9(4)
C49B C48B C47B 120.9(5)
C48B C49B C50B 120.0(4)
C51B C50B C49B 122.7(4)
C50B C51B C52B 118.5(4)
C50B C51B C53B 121.2(4)
C52B C51B C53B 120.3(4)
O4B C52B C47B 121.6(4)
O4B C52B C51B 119.9(4)
C47B C52B C51B 118.6(4)
C52B O4B Zn2B 131.1(3)
C56B C53B C55B 110.4(4)
C56B C53B C54B 108.0(4)
C55B C53B C54B 107.4(4)
C56B C53B C51B 109.9(4)
C55B C53B C51B 109.1(4)
C54B C53B C51B 112.0(4)
C57B O5B Zn3B 130.9(2)
O5B C57B C62B 123.1(3)
O5B C57B C58B 118.6(3)
C62B C57B C58B 118.3(3)
C59B C58B C57B 118.6(3)
C59B C58B C63B 120.9(3)
C57B C58B C63B 120.5(3)
C58B C59B C60B 122.9(4)
C61B C60B C59B 118.3(4)
C60B C61B C62B 122.4(4)
C61B C62B C57B 119.4(3)
C61B C62B C67B 116.4(3)
C57B C62B C67B 124.1(3)
C66B C63B C65B 107.7(3)
C66B C63B C64B 107.2(3)
C65B C63B C64B 109.3(3)
C66B C63B C58B 111.8(3)
C65B C63B C58B 108.8(3)
C64B C63B C58B 111.8(3)
N5B C67B C62B 126.4(4)
C67B N5B C68" 131.1(5)
C67B N5B C68B 115.7(4)
C68" N5B C68B 15.7(5)
C67B N5B Zn3B 125.0(3)
C68" N5B Zn3B 103.9(5)
C68B N5B Zn3B 119.2(4)
C69B C68B C73B 119.1(5)
C69B C68B N5B 129.2(6)
C73B C68B N5B 111.7(6)
C68B C69B C70B 121.2(6)
C71B C70B C69B 118.9(6)
C72B C71B C70B 121.3(5)
C71B C72B C73B 120.1(6)
C72B C73B N6B 124.3(6)
C72B C73B C68B 119.2(5)
N6B C73B C68B 116.3(5)
C74B N6B C73B 120.6(5)
C74B N6B Zn3B 122.1(5)
C73B N6B Zn3B 115.9(4)
N6B C74B C75B 127.5(6)
C76B C75B C80B 120.5(6)
C76B C75B C74B 115.1(6)
C80B C75B C74B 124.4(5)
C77B C76B C75B 121.0(6)
C76B C77B C78B 119.9(6)
C77B C78B C79B 122.1(6)
C78B C79B C80B 117.8(5)
C78B C79B C81B 120.8(5)
C80B C79B C81B 121.4(4)
O6B C80B C75B 122.1(5)
O6B C80B C79B 119.3(5)
C75B C80B C79B 118.5(5)
C80B O6B Zn3B 133.8(5)
C79B C81B C82B 113.2(5)
C79B C81B C84B 111.6(5)
C82B C81B C84B 107.4(5)
C79B C81B C83B 107.7(5)
C82B C81B C83B 108.8(5)
C84B C81B C83B 108.1(5)
C69" C68" C73" 119.1(6)
C69" C68" N5B 119.2(7)
C73" C68" N5B 121.5(7)
C68" C69" C70" 121.4(7)
C71" C70" C69" 118.5(6)
C72" C71" C70" 121.5(6)
C71" C72" C73" 120.0(6)
C72" C73" N6" 124.7(7)
C72" C73" C68" 118.6(6)
N6" C73" C68" 116.4(5)
C74" N6" C73" 120.9(7)
C74" N6" Zn3B 126.8(7)
C73" N6" Zn3B 110.2(5)
N6" C74" C75" 127.5(7)
C77" C75" C80" 120.8(6)
C77" C75" C74" 114.9(6)
C80" C75" C74" 124.3(5)
C76" C77" C75" 120.7(7)
C77" C76" C78" 119.7(6)
C76" C78" C79" 122.7(6)
C78" C79" C80" 117.4(6)
C78" C79" C81" 121.5(5)
C80" C79" C81" 121.1(5)
O6" C80" C75" 122.1(6)
O6" C80" C79" 119.2(6)
C75" C80" C79" 118.6(5)
C80" O6" Zn3B 128.9(6)
C79" C81" C83" 111.2(6)
C79" C81" C84" 111.7(6)
C83" C81" C84" 107.8(6)
C79" C81" C82" 108.6(6)
C83" C81" C82" 108.7(6)
C84" C81" C82" 108.7(6)
N7B C85B P1B 114.1(2)
N8B C86B N7B 113.0(3)
N7B C87B N9B 113.2(3)
N8B C88B P1B 114.1(2)
N8B C89B N9B 113.1(3)
N9B C90B P1B 114.5(2)
Cl2S C1S Cl1S 112.3(6)
Cl1T C1T Cl2T 107.6(8)

loop_
_geom_bond_atom_site_label_1
_geom_bond_atom_site_label_2
_geom_bond_distance
Zn1A O2A 1.952(2)
Zn1A O1A 1.979(3)
Zn1A N2A 2.062(3)
Zn1A N1A 2.066(3)
Zn1A N7A 2.211(3)
Zn2A O3A 1.940(3)
Zn2A O4A 1.982(3)
Zn2A N4A 2.065(4)
Zn2A N3A 2.076(3)
Zn2A N9A 2.199(3)
Zn3A O6A 1.866(4)
Zn3A N6' 1.909(6)
Zn3A O5A 1.932(3)
Zn3A N5A 2.113(4)
Zn3A O6' 2.171(5)
Zn3A N8A 2.216(3)
Zn3A N6A 2.247(5)
Zn1B O1B 1.952(2)
Zn1B O2B 1.959(3)
Zn1B N1B 2.072(3)
Zn1B N2B 2.077(3)
Zn1B N7B 2.210(3)
Zn2B O3B 1.942(2)
Zn2B O4B 1.977(3)
Zn2B N4B 2.055(3)
Zn2B N3B 2.076(3)
Zn2B N9B 2.197(3)
Zn3B O6B 1.899(5)
Zn3B O5B 1.946(3)
Zn3B N6" 1.991(10)
Zn3B N5B 2.076(3)
Zn3B O6" 2.087(8)
Zn3B N6B 2.146(7)
Zn3B N8B 2.213(3)
P1A C88A 1.844(4)
P1A C85A 1.857(4)
P1A C90A 1.857(4)
N7A C87A 1.476(5)
N7A C86A 1.477(5)
N7A C85A 1.484(4)
N8A C88A 1.473(5)
N8A C87A 1.480(4)
N8A C89A 1.488(5)
N9A C89A 1.473(5)
N9A C86A 1.480(4)
N9A C90A 1.489(4)
O1A C1A 1.289(4)
C1A C2A 1.436(4)
C1A C6A 1.440(4)
C2A C3A 1.370(5)
C2A C7A 1.548(5)
C3A C4A 1.405(5)
C4A C5A 1.341(5)
C5A C6A 1.418(5)
C6A C11A 1.434(5)
C7A C8A 1.525(5)
C7A C9A 1.533(5)
C7A C10A 1.541(5)
C11A N1A 1.291(5)
N1A C12A 1.428(4)
C12A C17A 1.400(6)
C12A C13A 1.408(5)
C13A C14A 1.375(5)
C14A C15A 1.377(7)
C15A C16A 1.393(6)
C16A C17A 1.388(5)
C17A N2A 1.411(5)
N2A C18A 1.301(5)
C18A C19A 1.434(5)
C19A C20A 1.413(5)
C19A C24A 1.437(5)
C20A C21A 1.359(6)
C21A C22A 1.400(6)
C22A C23A 1.381(5)
C23A C24A 1.448(5)
C23A C25A 1.523(5)
C24A O2A 1.300(4)
C25A C27A 1.534(5)
C25A C26A 1.539(5)
C25A C28A 1.550(5)
O3A C29A 1.294(5)
C29A C34A 1.419(6)
C29A C30A 1.450(5)
C30A C31A 1.360(7)
C30A C36A 1.537(6)
C31A C32A 1.402(7)
C32A C33A 1.364(6)
C33A C34A 1.415(5)
C34A C35A 1.434(5)
C35A N3A 1.292(5)
C36A C38A 1.519(7)
C36A C39A 1.537(6)
C36A C37A 1.548(7)
N3A C40A 1.422(5)
C40A C41A 1.388(6)
C40A C45A 1.407(6)
C41A C42A 1.384(6)
C42A C43A 1.385(7)
C43A C44A 1.366(8)
C44A C45A 1.385(6)
C45A N4A 1.410(6)
N4A C46A 1.315(6)
C46A C47A 1.434(8)
C47A C52A 1.400(8)
C47A C48A 1.455(7)
C48A C49A 1.374(10)
C49A C50A 1.368(10)
C50A C51A 1.372(8)
C51A C52A 1.475(7)
C51A C53A 1.496(9)
C52A O4A 1.271(5)
C53A C56A 1.507(8)
C53A C55A 1.534(8)
C53A C54A 1.564(7)
O5A C57A 1.292(4)
C57A C62A 1.432(4)
C57A C58A 1.436(4)
C58A C59A 1.366(5)
C58A C63A 1.545(5)
C59A C60A 1.407(5)
C60A C61A 1.343(5)
C61A C62A 1.415(5)
C62A C67A 1.425(4)
C63A C64A 1.526(5)
C63A C65A 1.528(5)
C63A C66A 1.544(5)
C67A N5A 1.291(5)
N5A C68' 1.378(8)
N5A C68A 1.453(5)
C68A C73A 1.401(6)
C68A C69A 1.408(6)
C69A C70A 1.382(6)
C70A C71A 1.380(7)
C71A C72A 1.393(7)
C72A C73A 1.386(6)
C73A N6A 1.414(6)
N6A C74A 1.301(6)
C74A C75A 1.431(6)
C75A C76A 1.413(6)
C75A C80A 1.435(6)
C76A C77A 1.356(7)
C77A C78A 1.396(7)
C78A C79A 1.377(6)
C79A C80A 1.452(6)
C79A C81A 1.521(7)
C80A O6A 1.296(5)
C81A C83A 1.534(6)
C81A C82A 1.542(6)
C81A C84A 1.548(6)
C68' C73' 1.397(7)
C68' C69' 1.409(6)
C69' C70' 1.380(6)
C70' C71' 1.378(8)
C71' C72' 1.392(7)
C72' C73' 1.389(6)
C73' N6' 1.407(6)
N6' C74' 1.304(6)
C74' C75' 1.430(7)
C75' C76' 1.414(6)
C75' C80' 1.435(6)
C76' C77' 1.354(7)
C77' C78' 1.397(7)
C78' C79' 1.378(6)
C79' C80' 1.451(6)
C79' C81' 1.520(7)
C80' O6' 1.299(5)
C81' C83' 1.533(6)
C81' C82' 1.542(6)
C81' C84' 1.550(6)
P1B C88B 1.846(4)
P1B C90B 1.850(4)
P1B C85B 1.865(4)
N7B C87B 1.475(4)
N7B C85B 1.486(4)
N7B C86B 1.487(4)
N8B C89B 1.478(4)
N8B C86B 1.478(5)
N8B C88B 1.487(5)
N9B C89B 1.482(4)
N9B C87B 1.485(5)
N9B C90B 1.487(4)
O1B C1B 1.285(5)
C1B C6B 1.441(5)
C1B C2B 1.451(5)
C2B C3B 1.367(6)
C2B C7B 1.534(6)
C3B C4B 1.406(7)
C4B C5B 1.360(6)
C5B C6B 1.404(6)
C6B C11B 1.425(5)
C7B C8B 1.532(6)
C7B C9B 1.533(6)
C7B C10B 1.552(6)
N1B C11B 1.295(5)
N1B C12B 1.419(5)
C12B C13B 1.383(5)
C12B C17B 1.416(5)
C13B C14B 1.387(5)
C14B C15B 1.388(7)
C15B C16B 1.375(6)
C16B C17B 1.398(5)
C17B N2B 1.401(5)
N2B C18B 1.303(5)
C18B C19B 1.437(6)
C19B C20B 1.408(5)
C19B C24B 1.424(5)
C20B C21B 1.340(7)
C21B C22B 1.403(7)
C22B C23B 1.406(5)
C23B C24B 1.434(5)
C23B C25B 1.518(6)
C24B O2B 1.307(4)
C25B C26B 1.528(5)
C25B C28B 1.530(5)
C25B C27B 1.561(5)
O3B C29B 1.296(4)
C29B C34B 1.435(5)
C29B C30B 1.443(5)
C30B C31B 1.367(5)
C30B C35B 1.524(6)
C31B C32B 1.401(6)
C32B C33B 1.363(6)
C33B C34B 1.419(5)
C34B C39E 1.427(5)
C35B C36B 1.526(5)
C35B C38B 1.531(6)
C35B C37B 1.532(6)
C39E N3B 1.295(5)
N3B C40B 1.405(5)
C40B C41B 1.396(6)
C40B C45B 1.416(5)
C41B C42B 1.387(5)
C42B C43B 1.383(6)
C43B C44B 1.369(6)
C44B C45B 1.398(5)
C45B N4B 1.408(5)
N4B C46B 1.305(5)
C46B C47B 1.439(6)
C47B C52B 1.421(6)
C47B C48B 1.426(6)
C48B C49B 1.354(7)
C49B C50B 1.384(7)
C50B C51B 1.379(6)
C51B C52B 1.442(6)
C51B C53B 1.554(6)
C52B O4B 1.303(4)
C53B C56B 1.530(6)
C53B C55B 1.540(6)
C53B C54B 1.541(6)
O5B C57B 1.300(4)
C57B C62B 1.426(5)
C57B C58B 1.446(5)
C58B C59B 1.379(6)
C58B C63B 1.545(5)
C59B C60B 1.411(6)
C60B C61B 1.357(6)
C61B C62B 1.411(6)
C62B C67B 1.430(5)
C63B C66B 1.529(5)
C63B C65B 1.532(5)
C63B C64B 1.535(6)
C67B N5B 1.275(5)
N5B C68" 1.436(11)
N5B C68B 1.454(8)
C68B C69B 1.385(6)
C68B C73B 1.416(6)
C69B C70B 1.390(6)
C70B C71B 1.385(7)
C71B C72B 1.372(7)
C72B C73B 1.396(6)
C73B N6B 1.404(6)
N6B C74B 1.297(6)
C74B C75B 1.435(7)
C75B C76B 1.414(6)
C75B C80B 1.419(6)
C76B C77B 1.339(8)
C77B C78B 1.403(8)
C78B C79B 1.409(6)
C79B C80B 1.432(6)
C79B C81B 1.515(6)
C80B O6B 1.308(5)
C81B C82B 1.523(6)
C81B C84B 1.539(6)
C81B C83B 1.565(6)
C68" C69" 1.385(6)
C68" C73" 1.417(6)
C69" C70" 1.390(6)
C70" C71" 1.386(8)
C71" C72" 1.373(7)
C72" C73" 1.396(6)
C73" N6" 1.402(6)
N6" C74" 1.298(6)
C74" C75" 1.435(7)
C75" C77" 1.414(6)
C75" C80" 1.421(6)
C77" C76" 1.341(8)
C76" C78" 1.403(8)
C78" C79" 1.407(6)
C79" C80" 1.434(6)
C79" C81" 1.516(7)
C80" O6" 1.309(5)
C81" C83" 1.527(6)
C81" C84" 1.536(6)
C81" C82" 1.563(7)
C1S Cl2S 1.759(11)
C1S Cl1S 1.765(11)
C1T Cl1T 1.74(2)
C1T Cl2T 1.82(2)

loop_
_geom_torsion_atom_site_label_1
_geom_torsion_atom_site_label_2
_geom_torsion_atom_site_label_3
_geom_torsion_atom_site_label_4
_geom_torsion
O2A Zn1A N7A C87A -96.0(2)
O1A Zn1A N7A C87A 165.7(2)
N2A Zn1A N7A C87A -3.2(3)
N1A Zn1A N7A C87A 77.3(3)
O2A Zn1A N7A C86A 143.7(2)
O1A Zn1A N7A C86A 45.3(2)
N2A Zn1A N7A C86A -123.5(2)
N1A Zn1A N7A C86A -43.1(2)
O2A Zn1A N7A C85A 25.3(2)
O1A Zn1A N7A C85A -73.1(2)
N2A Zn1A N7A C85A 118.1(2)
N1A Zn1A N7A C85A -161.5(2)
O6A Zn3A N8A C88A -80.1(3)
N6' Zn3A N8A C88A -149.2(3)
O5A Zn3A N8A C88A 25.5(2)
N5A Zn3A N8A C88A 117.6(2)
O6' Zn3A N8A C88A -62.4(3)
N6A Zn3A N8A C88A -169.1(3)
O6A Zn3A N8A C87A 39.8(3)
N6' Zn3A N8A C87A -29.4(3)
O5A Zn3A N8A C87A 145.4(2)
N5A Zn3A N8A C87A -122.6(2)
O6' Zn3A N8A C87A 57.4(3)
N6A Zn3A N8A C87A -49.3(3)
O6A Zn3A N8A C89A 159.0(3)
N6' Zn3A N8A C89A 89.8(3)
O5A Zn3A N8A C89A -95.4(2)
N5A Zn3A N8A C89A -3.3(2)
O6' Zn3A N8A C89A 176.7(3)
N6A Zn3A N8A C89A 70.0(3)
O3A Zn2A N9A C89A 148.2(2)
O4A Zn2A N9A C89A 50.7(2)
N4A Zn2A N9A C89A -38.0(2)
N3A Zn2A N9A C89A -119.3(2)
O3A Zn2A N9A C86A -90.9(2)
O4A Zn2A N9A C86A 171.7(2)
N4A Zn2A N9A C86A 82.9(2)
N3A Zn2A N9A C86A 1.6(2)
O3A Zn2A N9A C90A 29.7(2)
O4A Zn2A N9A C90A -67.7(2)
N4A Zn2A N9A C90A -156.5(2)
N3A Zn2A N9A C90A 122.2(2)
O2A Zn1A O1A C1A 139.3(3)
N2A Zn1A O1A C1A 23.8(6)
N1A Zn1A O1A C1A -19.2(3)
N7A Zn1A O1A C1A -119.0(3)
Zn1A O1A C1A C2A -165.5(3)
Zn1A O1A C1A C6A 15.9(5)
O1A C1A C2A C3A 177.9(4)
C6A C1A C2A C3A -3.4(5)
O1A C1A C2A C7A 0.5(5)
C6A C1A C2A C7A 179.2(3)
C1A C2A C3A C4A 2.4(6)
C7A C2A C3A C4A 179.7(4)
C2A C3A C4A C5A -1.0(7)
C3A C4A C5A C6A 0.6(7)
C4A C5A C6A C11A -178.0(4)
C4A C5A C6A C1A -1.7(6)
O1A C1A C6A C5A -178.3(4)
C2A C1A C6A C5A 3.0(5)
O1A C1A C6A C11A -2.2(6)
C2A C1A C6A C11A 179.1(4)
C3A C2A C7A C8A 121.7(4)
C1A C2A C7A C8A -61.0(4)
C3A C2A C7A C9A -116.6(4)
C1A C2A C7A C9A 60.7(5)
C3A C2A C7A C10A 2.5(5)
C1A C2A C7A C10A 179.8(3)
C5A C6A C11A N1A 176.4(4)
C1A C6A C11A N1A 0.2(7)
C6A C11A N1A C12A -174.6(4)
C6A C11A N1A Zn1A -10.3(6)
O2A Zn1A N1A C11A -89.5(4)
O1A Zn1A N1A C11A 15.6(3)
N2A Zn1A N1A C11A -151.8(3)
N7A Zn1A N1A C11A 108.5(3)
O2A Zn1A N1A C12A 75.6(4)
O1A Zn1A N1A C12A -179.4(3)
N2A Zn1A N1A C12A 13.3(3)
N7A Zn1A N1A C12A -86.4(3)
C11A N1A C12A C17A 152.4(4)
Zn1A N1A C12A C17A -13.7(4)
C11A N1A C12A C13A -26.4(6)
Zn1A N1A C12A C13A 167.6(3)
C17A C12A C13A C14A -3.3(6)
N1A C12A C13A C14A 175.4(4)
C12A C13A C14A C15A -1.7(6)
C13A C14A C15A C16A 3.9(6)
C14A C15A C16A C17A -1.1(6)
C15A C16A C17A C12A -3.8(6)
C15A C16A C17A N2A 179.4(4)
C13A C12A C17A C16A 6.0(6)
N1A C12A C17A C16A -172.8(4)
C13A C12A C17A N2A -176.9(3)
N1A C12A C17A N2A 4.3(5)
C16A C17A N2A C18A -1.3(6)
C12A C17A N2A C18A -178.1(4)
C16A C17A N2A Zn1A -175.9(3)
C12A C17A N2A Zn1A 7.2(4)
O2A Zn1A N2A C18A 13.6(3)
O1A Zn1A N2A C18A 130.2(4)
N1A Zn1A N2A C18A 174.2(3)
N7A Zn1A N2A C18A -87.8(3)
O2A Zn1A N2A C17A -171.8(3)
O1A Zn1A N2A C17A -55.2(5)
N1A Zn1A N2A C17A -11.2(3)
N7A Zn1A N2A C17A 86.8(3)
C17A N2A C18A C19A 174.8(4)
Zn1A N2A C18A C19A -11.0(6)
N2A C18A C19A C20A -174.8(4)
N2A C18A C19A C24A -1.5(6)
C18A C19A C20A C21A 174.0(4)
C24A C19A C20A C21A 0.5(6)
C19A C20A C21A C22A -0.8(7)
C20A C21A C22A C23A 0.6(7)
C21A C22A C23A C24A -0.2(6)
C21A C22A C23A C25A -178.2(4)
C20A C19A C24A O2A -179.7(4)
C18A C19A C24A O2A 7.3(6)
C20A C19A C24A C23A 0.0(5)
C18A C19A C24A C23A -173.0(3)
C22A C23A C24A O2A 179.6(4)
C25A C23A C24A O2A -2.3(5)
C22A C23A C24A C19A -0.1(5)
C25A C23A C24A C19A 177.9(3)
C19A C24A O2A Zn1A 1.2(5)
C23A C24A O2A Zn1A -178.5(3)
O1A Zn1A O2A C24A -173.0(3)
N2A Zn1A O2A C24A -9.4(3)
N1A Zn1A O2A C24A -69.8(5)
N7A Zn1A O2A C24A 92.2(3)
C22A C23A C25A C27A 114.5(4)
C24A C23A C25A C27A -63.5(4)
C22A C23A C25A C26A -125.0(4)
C24A C23A C25A C26A 57.0(5)
C22A C23A C25A C28A -4.9(5)
C24A C23A C25A C28A 177.1(4)
O4A Zn2A O3A C29A -171.6(3)
N4A Zn2A O3A C29A -68.7(5)
N3A Zn2A O3A C29A -7.9(3)
N9A Zn2A O3A C29A 94.9(3)
Zn2A O3A C29A C34A 1.9(6)
Zn2A O3A C29A C30A -178.7(3)
O3A C29A C30A C31A 179.2(4)
C34A C29A C30A C31A -1.3(6)
O3A C29A C30A C36A -0.9(6)
C34A C29A C30A C36A 178.5(4)
C29A C30A C31A C32A 1.6(7)
C36A C30A C31A C32A -178.3(4)
C30A C31A C32A C33A -0.5(7)
C31A C32A C33A C34A -0.9(7)
C32A C33A C34A C29A 1.1(6)
C32A C33A C34A C35A 176.6(4)
O3A C29A C34A C33A 179.4(4)
C30A C29A C34A C33A 0.0(6)
O3A C29A C34A C35A 4.4(6)
C30A C29A C34A C35A -175.0(4)
C33A C34A C35A N3A -174.9(4)
C29A C34A C35A N3A 0.4(6)
C31A C30A C36A C38A 115.4(5)
C29A C30A C36A C38A -64.5(5)
C31A C30A C36A C39A -3.4(6)
C29A C30A C36A C39A 176.7(4)
C31A C30A C36A C37A -122.0(5)
C29A C30A C36A C37A 58.1(6)
C34A C35A N3A C40A 174.4(4)
C34A C35A N3A Zn2A -9.9(5)
O3A Zn2A N3A C35A 11.5(3)
O4A Zn2A N3A C35A 124.7(4)
N4A Zn2A N3A C35A 172.1(3)
N9A Zn2A N3A C35A -89.9(3)
O3A Zn2A N3A C40A -172.5(3)
O4A Zn2A N3A C40A -59.3(5)
N4A Zn2A N3A C40A -11.9(2)
N9A Zn2A N3A C40A 86.1(2)
C35A N3A C40A C41A 1.7(6)
Zn2A N3A C40A C41A -174.4(3)
C35A N3A C40A C45A -176.0(3)
Zn2A N3A C40A C45A 7.9(4)
C45A C40A C41A C42A -2.2(6)
N3A C40A C41A C42A -179.8(4)
C40A C41A C42A C43A -1.2(6)
C41A C42A C43A C44A 2.1(7)
C42A C43A C44A C45A 0.6(7)
C43A C44A C45A C40A -4.0(7)
C43A C44A C45A N4A 174.5(4)
C41A C40A C45A C44A 4.8(6)
N3A C40A C45A C44A -177.4(4)
C41A C40A C45A N4A -173.8(4)
N3A C40A C45A N4A 4.0(5)
C44A C45A N4A C46A -25.6(7)
C40A C45A N4A C46A 152.9(4)
C44A C45A N4A Zn2A 167.5(3)
C40A C45A N4A Zn2A -14.0(5)
O3A Zn2A N4A C46A -90.7(5)
O4A Zn2A N4A C46A 13.9(3)
N3A Zn2A N4A C46A -153.2(4)
N9A Zn2A N4A C46A 105.7(3)
O3A Zn2A N4A C45A 76.3(5)
O4A Zn2A N4A C45A -179.2(3)
N3A Zn2A N4A C45A 13.8(3)
N9A Zn2A N4A C45A -87.3(3)
C45A N4A C46A C47A -175.9(4)
Zn2A N4A C46A C47A -10.3(7)
N4A C46A C47A C52A 0.5(8)
N4A C46A C47A C48A 178.3(5)
C52A C47A C48A C49A 0.5(9)
C46A C47A C48A C49A -177.4(5)
C47A C48A C49A C50A -3.1(10)
C48A C49A C50A C51A 3.6(11)
C49A C50A C51A C52A -1.4(9)
C49A C50A C51A C53A -178.0(6)
C46A C47A C52A O4A 0.1(8)
C48A C47A C52A O4A -177.5(5)
C46A C47A C52A C51A 179.1(5)
C48A C47A C52A C51A 1.5(7)
C50A C51A C52A O4A 177.9(5)
C53A C51A C52A O4A -5.4(7)
C50A C51A C52A C47A -1.1(7)
C53A C51A C52A C47A 175.6(5)
C47A C52A O4A Zn2A 11.2(7)
C51A C52A O4A Zn2A -167.8(3)
O3A Zn2A O4A C52A 142.9(4)
N4A Zn2A O4A C52A -15.8(4)
N3A Zn2A O4A C52A 30.6(7)
N9A Zn2A O4A C52A -115.7(4)
C50A C51A C53A C56A 116.6(6)
C52A C51A C53A C56A -59.8(6)
C50A C51A C53A C55A -119.0(6)
C52A C51A C53A C55A 64.6(7)
C50A C51A C53A C54A -2.6(8)
C52A C51A C53A C54A -179.0(4)
O6A Zn3A O5A C57A -163.4(4)
N6' Zn3A O5A C57A -97.4(6)
N5A Zn3A O5A C57A -9.3(3)
O6' Zn3A O5A C57A -179.0(4)
N8A Zn3A O5A C57A 94.9(3)
N6A Zn3A O5A C57A -50.9(6)
Zn3A O5A C57A C62A 2.7(5)
Zn3A O5A C57A C58A -178.2(3)
O5A C57A C58A C59A 179.1(4)
C62A C57A C58A C59A -1.8(5)
O5A C57A C58A C63A -2.7(5)
C62A C57A C58A C63A 176.4(3)
C57A C58A C59A C60A 1.8(7)
C63A C58A C59A C60A -176.4(4)
C58A C59A C60A C61A -0.7(8)
C59A C60A C61A C62A -0.3(8)
C60A C61A C62A C67A 174.2(4)
C60A C61A C62A C57A 0.3(7)
O5A C57A C62A C61A 179.9(4)
C58A C57A C62A C61A 0.8(6)
O5A C57A C62A C67A 6.6(6)
C58A C57A C62A C67A -172.5(4)
C59A C58A C63A C64A -5.5(5)
C57A C58A C63A C64A 176.4(4)
C59A C58A C63A C65A 114.3(4)
C57A C58A C63A C65A -63.8(4)
C59A C58A C63A C66A -125.9(4)
C57A C58A C63A C66A 56.0(5)
C61A C62A C67A N5A -177.3(4)
C57A C62A C67A N5A -3.8(7)
C62A C67A N5A C68' 169.0(9)
C62A C67A N5A C68A 176.0(6)
C62A C67A N5A Zn3A -6.7(6)
O6A Zn3A N5A C67A 129.0(4)
N6' Zn3A N5A C67A 166.2(4)
O5A Zn3A N5A C67A 10.8(3)
O6' Zn3A N5A C67A 90.5(9)
N8A Zn3A N5A C67A -89.4(3)
N6A Zn3A N5A C67A 172.7(4)
O6A Zn3A N5A C68' -48.2(7)
N6' Zn3A N5A C68' -11.0(6)
O5A Zn3A N5A C68' -166.4(6)
O6' Zn3A N5A C68' -86.6(11)
N8A Zn3A N5A C68' 93.5(6)
N6A Zn3A N5A C68' -4.5(6)
O6A Zn3A N5A C68A -53.9(7)
N6' Zn3A N5A C68A -16.7(6)
O5A Zn3A N5A C68A -172.1(6)
O6' Zn3A N5A C68A -92.3(11)
N8A Zn3A N5A C68A 87.8(6)
N6A Zn3A N5A C68A -10.2(6)
C67A N5A C68A C73A -175.8(7)
C68' N5A C68A C73A -6.6(15)
Zn3A N5A C68A C73A 6.8(11)
C67A N5A C68A C69A 2.5(14)
C68' N5A C68A C69A 172(3)
Zn3A N5A C68A C69A -174.9(8)
C73A C68A C69A C70A 0.5(15)
N5A C68A C69A C70A -177.7(9)
C68A C69A C70A C71A -1.9(14)
C69A C70A C71A C72A 1.4(14)
C70A C71A C72A C73A 0.4(17)
C71A C72A C73A C68A -1.8(17)
C71A C72A C73A N6A 173.0(10)
C69A C68A C73A C72A 1.3(15)
N5A C68A C73A C72A 179.8(9)
C69A C68A C73A N6A -174.1(9)
N5A C68A C73A N6A 4.4(12)
C72A C73A N6A C74A -19.8(16)
C68A C73A N6A C74A 155.2(8)
C72A C73A N6A Zn3A 172.0(9)
C68A C73A N6A Zn3A -13.1(11)
O6A Zn3A N6A C74A 5.1(7)
N6' Zn3A N6A C74A 4.7(8)
O5A Zn3A N6A C74A -110.8(6)
N5A Zn3A N6A C74A -155.5(8)
O6' Zn3A N6A C74A 13.7(8)
N8A Zn3A N6A C74A 103.6(7)
O6A Zn3A N6A C73A 172.8(7)
N6' Zn3A N6A C73A 172.4(15)
O5A Zn3A N6A C73A 56.9(10)
N5A Zn3A N6A C73A 12.3(7)
O6' Zn3A N6A C73A -178.5(7)
N8A Zn3A N6A C73A -88.6(7)
C73A N6A C74A C75A -172.9(9)
Zn3A N6A C74A C75A -5.1(13)
N6A C74A C75A C76A -178.1(9)
N6A C74A C75A C80A 2.8(16)
C74A C75A C76A C77A 179.5(8)
C80A C75A C76A C77A -1.4(14)
C75A C76A C77A C78A 4.7(14)
C76A C77A C78A C79A -7(2)
C77A C78A C79A C80A 5.8(19)
C77A C78A C79A C81A 177.8(11)
C76A C75A C80A O6A 179.5(9)
C74A C75A C80A O6A -1.4(16)
C76A C75A C80A C79A 0.0(14)
C74A C75A C80A C79A 179.1(9)
C78A C79A C80A O6A 178.4(11)
C81A C79A C80A O6A 6.3(12)
C78A C79A C80A C75A -2.1(14)
C81A C79A C80A C75A -174.2(8)
C75A C80A O6A Zn3A 4.0(16)
C79A C80A O6A Zn3A -176.6(5)
N6' Zn3A O6A C80A -4.7(9)
O5A Zn3A O6A C80A 151.1(9)
N5A Zn3A O6A C80A 36.1(11)
O6' Zn3A O6A C80A -161.7(13)
N8A Zn3A O6A C80A -106.3(9)
N6A Zn3A O6A C80A -4.8(9)
C78A C79A C81A C83A -111.5(10)
C80A C79A C81A C83A 60.2(8)
C78A C79A C81A C82A 8.2(11)
C80A C79A C81A C82A 179.9(7)
C78A C79A C81A C84A 128.0(10)
C80A C79A C81A C84A -60.2(8)
C67A N5A C68' C73' -168.5(9)
C68A N5A C68' C73' 176(3)
Zn3A N5A C68' C73' 7.9(14)
C67A N5A C68' C69' 7.4(17)
C68A N5A C68' C69' -7.7(14)
Zn3A N5A C68' C69' -176.3(9)
N5A C68' C69' C70' 178.7(9)
C73' C68' C69' C70' -5.1(18)
C68' C69' C70' C71' 0.3(18)
C69' C70' C71' C72' 2(2)
C70' C71' C72' C73' 0(2)
C71' C72' C73' C68' -4.5(18)
C71' C72' C73' N6' 176.4(12)
N5A C68' C73' C72' -177.4(10)
C69' C68' C73' C72' 7.0(18)
N5A C68' C73' N6' 1.8(19)
C69' C68' C73' N6' -173.8(11)
C72' C73' N6' C74' -25.8(18)
C68' C73' N6' C74' 155.1(10)
C72' C73' N6' Zn3A 167.4(9)
C68' C73' N6' Zn3A -11.7(13)
O6A Zn3A N6' C74' 9.3(8)
O5A Zn3A N6' C74' -64.3(11)
N5A Zn3A N6' C74' -152.4(8)
O6' Zn3A N6' C74' 17.5(8)
N8A Zn3A N6' C74' 103.3(8)
N6A Zn3A N6' C74' -171.2(15)
O6A Zn3A N6' C73' 174.5(8)
O5A Zn3A N6' C73' 100.9(8)
N5A Zn3A N6' C73' 12.8(7)
O6' Zn3A N6' C73' -177.3(8)
N8A Zn3A N6' C73' -91.5(7)
N6A Zn3A N6' C73' -5.9(10)
C73' N6' C74' C75' -179.2(11)
Zn3A N6' C74' C75' -15.6(16)
N6' C74' C75' C76' 179.5(10)
N6' C74' C75' C80' 3.7(19)
C74' C75' C76' C77' 178.6(12)
C80' C75' C76' C77' -5.4(18)
C75' C76' C77' C78' 7(2)
C76' C77' C78' C79' -8(2)
C77' C78' C79' C80' 6.5(16)
C77' C78' C79' C81' -173.5(10)
C76' C75' C80' O6' -178.2(9)
C74' C75' C80' O6' -2.6(17)
C76' C75' C80' C79' 4.0(15)
C74' C75' C80' C79' 179.7(10)
C78' C79' C80' O6' 177.7(8)
C81' C79' C80' O6' -2.4(12)
C78' C79' C80' C75' -4.5(14)
C81' C79' C80' C75' 175.5(9)
C75' C80' O6' Zn3A 11.5(12)
C79' C80' O6' Zn3A -170.7(6)
O6A Zn3A O6' C80' 5.2(6)
N6' Zn3A O6' C80' -15.9(6)
O5A Zn3A O6' C80' 139.8(6)
N5A Zn3A O6' C80' 59.9(12)
N8A Zn3A O6' C80' -120.2(6)
N6A Zn3A O6' C80' -18.9(7)
C78' C79' C81' C83' 120.3(9)
C80' C79' C81' C83' -59.6(9)
C78' C79' C81' C82' 0.0(11)
C80' C79' C81' C82' -179.9(8)
C78' C79' C81' C84' -120.1(9)
C80' C79' C81' C84' 60.0(9)
C87A N7A C85A P1A -60.1(3)
C86A N7A C85A P1A 61.5(3)
Zn1A N7A C85A P1A 177.36(18)
C88A P1A C85A N7A 48.0(3)
C90A P1A C85A N7A -49.2(3)
C87A N7A C86A N9A 55.7(4)
C85A N7A C86A N9A -67.1(4)
Zn1A N7A C86A N9A 178.5(2)
C89A N9A C86A N7A -55.7(4)
C90A N9A C86A N7A 66.6(4)
Zn2A N9A C86A N7A -176.0(2)
C86A N7A C87A N8A -56.4(4)
C85A N7A C87A N8A 66.4(4)
Zn1A N7A C87A N8A -175.7(2)
C88A N8A C87A N7A -67.0(4)
C89A N8A C87A N7A 56.5(4)
Zn3A N8A C87A N7A 177.1(2)
C87A N8A C88A P1A 60.8(4)
C89A N8A C88A P1A -60.8(4)
Zn3A N8A C88A P1A 179.01(19)
C85A P1A C88A N8A -48.2(3)
C90A P1A C88A N8A 48.1(3)
C86A N9A C89A N8A 56.1(4)
C90A N9A C89A N8A -66.0(4)
Zn2A N9A C89A N8A 179.3(2)
C88A N8A C89A N9A 67.0(4)
C87A N8A C89A N9A -56.4(4)
Zn3A N8A C89A N9A -176.0(2)
C89A N9A C90A P1A 60.0(3)
C86A N9A C90A P1A -61.3(3)
Zn2A N9A C90A P1A 176.49(17)
C88A P1A C90A N9A -47.9(3)
C85A P1A C90A N9A 49.4(3)
O1B Zn1B N7B C87B -143.3(2)
O2B Zn1B N7B C87B -45.9(2)
N1B Zn1B N7B C87B 124.4(2)
N2B Zn1B N7B C87B 43.6(2)
O1B Zn1B N7B C85B -23.6(2)
O2B Zn1B N7B C85B 73.8(2)
N1B Zn1B N7B C85B -115.9(2)
N2B Zn1B N7B C85B 163.3(2)
O1B Zn1B N7B C86B 96.8(2)
O2B Zn1B N7B C86B -165.8(2)
N1B Zn1B N7B C86B 4.4(2)
N2B Zn1B N7B C86B -76.4(2)
O6B Zn3B N8B C89B -164.2(3)
O5B Zn3B N8B C89B 94.3(2)
N6" Zn3B N8B C89B -86.4(3)
N5B Zn3B N8B C89B 2.8(3)
O6" Zn3B N8B C89B -174.7(4)
N6B Zn3B N8B C89B -74.2(3)
O6B Zn3B N8B C86B -43.5(3)
O5B Zn3B N8B C86B -144.9(2)
N6" Zn3B N8B C86B 34.3(3)
N5B Zn3B N8B C86B 123.6(2)
O6" Zn3B N8B C86B -54.0(4)
N6B Zn3B N8B C86B 46.6(3)
O6B Zn3B N8B C88B 75.9(3)
O5B Zn3B N8B C88B -25.5(2)
N6" Zn3B N8B C88B 153.7(3)
N5B Zn3B N8B C88B -117.1(2)
O6" Zn3B N8B C88B 65.4(4)
N6B Zn3B N8B C88B 166.0(3)
O3B Zn2B N9B C89B -147.6(2)
O4B Zn2B N9B C89B -50.5(2)
N4B Zn2B N9B C89B 39.0(2)
N3B Zn2B N9B C89B 119.8(2)
O3B Zn2B N9B C87B 91.8(2)
O4B Zn2B N9B C87B -171.2(2)
N4B Zn2B N9B C87B -81.7(2)
N3B Zn2B N9B C87B -0.9(2)
O3B Zn2B N9B C90B -29.5(2)
O4B Zn2B N9B C90B 67.6(2)
N4B Zn2B N9B C90B 157.1(2)
N3B Zn2B N9B C90B -122.1(2)
O2B Zn1B O1B C1B 174.0(3)
N1B Zn1B O1B C1B 11.5(3)
N2B Zn1B O1B C1B 70.6(5)
N7B Zn1B O1B C1B -91.4(3)
Zn1B O1B C1B C6B -4.5(5)
Zn1B O1B C1B C2B 177.3(3)
O1B C1B C2B C3B 179.6(4)
C6B C1B C2B C3B 1.3(5)
O1B C1B C2B C7B 2.4(5)
C6B C1B C2B C7B -175.9(3)
C1B C2B C3B C4B -1.0(7)
C7B C2B C3B C4B 176.1(4)
C2B C3B C4B C5B 1.7(8)
C3B C4B C5B C6B -2.7(7)
C4B C5B C6B C11B -172.8(4)
C4B C5B C6B C1B 3.0(7)
O1B C1B C6B C5B 179.4(4)
C2B C1B C6B C5B -2.3(6)
O1B C1B C6B C11B -5.1(6)
C2B C1B C6B C11B 173.1(4)
C3B C2B C7B C8B 5.2(6)
C1B C2B C7B C8B -177.7(4)
C3B C2B C7B C9B -113.7(4)
C1B C2B C7B C9B 63.4(5)
C3B C2B C7B C10B 126.1(4)
C1B C2B C7B C10B -56.8(5)
O1B Zn1B N1B C11B -13.7(3)
O2B Zn1B N1B C11B -124.7(4)
N2B Zn1B N1B C11B -174.4(3)
N7B Zn1B N1B C11B 87.1(3)
O1B Zn1B N1B C12B 170.1(3)
O2B Zn1B N1B C12B 59.1(5)
N2B Zn1B N1B C12B 9.5(3)
N7B Zn1B N1B C12B -89.1(3)
C12B N1B C11B C6B -173.9(4)
Zn1B N1B C11B C6B 10.2(6)
C5B C6B C11B N1B 177.0(4)
C1B C6B C11B N1B 1.4(6)
C11B N1B C12B C13B 0.0(6)
Zn1B N1B C12B C13B 176.3(3)
C11B N1B C12B C17B 177.6(4)
Zn1B N1B C12B C17B -6.1(4)
C17B C12B C13B C14B 2.3(6)
N1B C12B C13B C14B 179.9(4)
C12B C13B C14B C15B 1.9(7)
C13B C14B C15B C16B -2.7(7)
C14B C15B C16B C17B -0.9(7)
C15B C16B C17B N2B -174.7(4)
C15B C16B C17B C12B 5.2(6)
C13B C12B C17B C16B -5.8(6)
N1B C12B C17B C16B 176.4(3)
C13B C12B C17B N2B 174.0(4)
N1B C12B C17B N2B -3.8(5)
C16B C17B N2B C18B 27.3(6)
C12B C17B N2B C18B -152.6(4)
C16B C17B N2B Zn1B -168.3(3)
C12B C17B N2B Zn1B 11.8(4)
O1B Zn1B N2B C18B 91.1(4)
O2B Zn1B N2B C18B -13.7(3)
N1B Zn1B N2B C18B 152.2(3)
N7B Zn1B N2B C18B -106.9(3)
O1B Zn1B N2B C17B -72.5(4)
O2B Zn1B N2B C17B -177.3(3)
N1B Zn1B N2B C17B -11.4(3)
N7B Zn1B N2B C17B 89.5(3)
C17B N2B C18B C19B 174.0(4)
Zn1B N2B C18B C19B 11.3(6)
N2B C18B C19B C20B -178.6(4)
N2B C18B C19B C24B -2.9(7)
C24B C19B C20B C21B 1.9(7)
C18B C19B C20B C21B 177.8(4)
C19B C20B C21B C22B -0.7(7)
C20B C21B C22B C23B -0.3(7)
C21B C22B C23B C24B 0.0(6)
C21B C22B C23B C25B -178.3(4)
C20B C19B C24B O2B 177.4(4)
C18B C19B C24B O2B 1.9(6)
C20B C19B C24B C23B -2.2(6)
C18B C19B C24B C23B -177.7(4)
C22B C23B C24B O2B -178.3(4)
C25B C23B C24B O2B 0.0(5)
C22B C23B C24B C19B 1.2(5)
C25B C23B C24B C19B 179.5(3)
C19B C24B O2B Zn1B -11.2(5)
C23B C24B O2B Zn1B 168.4(3)
O1B Zn1B O2B C24B -143.9(3)
N1B Zn1B O2B C24B -33.9(6)
N2B Zn1B O2B C24B 14.5(3)
N7B Zn1B O2B C24B 115.1(3)
C22B C23B C25B C26B -1.8(5)
C24B C23B C25B C26B 179.9(4)
C22B C23B C25B C28B -122.9(4)
C24B C23B C25B C28B 58.8(5)
C22B C23B C25B C27B 116.3(4)
C24B C23B C25B C27B -62.0(5)
O4B Zn2B O3B C29B 173.2(3)
N4B Zn2B O3B C29B 70.7(5)
N3B Zn2B O3B C29B 8.9(3)
N9B Zn2B O3B C29B -92.9(3)
Zn2B O3B C29B C34B -1.8(5)
Zn2B O3B C29B C30B 178.1(2)
O3B C29B C30B C31B -179.0(3)
C34B C29B C30B C31B 1.0(5)
O3B C29B C30B C35B 2.2(5)
C34B C29B C30B C35B -177.9(3)
C29B C30B C31B C32B -1.0(6)
C35B C30B C31B C32B 177.8(4)
C30B C31B C32B C33B 0.3(7)
C31B C32B C33B C34B 0.5(6)
C32B C33B C34B C39E -174.8(4)
C32B C33B C34B C29B -0.5(6)
O3B C29B C34B C33B 179.7(3)
C30B C29B C34B C33B -0.2(5)
O3B C29B C34B C39E -6.6(6)
C30B C29B C34B C39E 173.5(3)
C31B C30B C35B C36B 2.8(6)
C29B C30B C35B C36B -178.4(4)
C31B C30B C35B C38B -115.5(4)
C29B C30B C35B C38B 63.4(4)
C31B C30B C35B C37B 122.8(4)
C29B C30B C35B C37B -58.4(5)
C33B C34B C39E N3B 176.3(4)
C29B C34B C39E N3B 2.3(6)
C34B C39E N3B C40B -174.8(3)
C34B C39E N3B Zn2B 8.7(5)
O3B Zn2B N3B C39E -11.8(3)
O4B Zn2B N3B C39E -124.8(4)
N4B Zn2B N3B C39E -171.0(3)
N9B Zn2B N3B C39E 90.4(3)
O3B Zn2B N3B C40B 171.5(2)
O4B Zn2B N3B C40B 58.4(5)
N4B Zn2B N3B C40B 12.3(2)
N9B Zn2B N3B C40B -86.3(2)
C39E N3B C40B C41B -3.4(6)
Zn2B N3B C40B C41B 173.3(3)
C39E N3B C40B C45B 174.4(3)
Zn2B N3B C40B C45B -8.9(4)
N3B C40B C41B C42B -178.6(4)
C45B C40B C41B C42B 3.7(5)
C40B C41B C42B C43B 0.4(6)
C41B C42B C43B C44B -2.1(6)
C42B C43B C44B C45B -0.5(6)
C43B C44B C45B N4B -176.7(4)
C43B C44B C45B C40B 4.6(6)
C41B C40B C45B C44B -6.1(5)
N3B C40B C45B C44B 175.9(3)
C41B C40B C45B N4B 175.0(3)
N3B C40B C45B N4B -2.9(5)
C44B C45B N4B C46B 27.8(6)
C40B C45B N4B C46B -153.5(4)
C44B C45B N4B Zn2B -165.4(3)
C40B C45B N4B Zn2B 13.4(4)
O3B Zn2B N4B C46B 88.7(4)
O4B Zn2B N4B C46B -15.2(3)
N3B Zn2B N4B C46B 152.6(3)
N9B Zn2B N4B C46B -107.6(3)
O3B Zn2B N4B C45B -77.6(4)
O4B Zn2B N4B C45B 178.5(3)
N3B Zn2B N4B C45B -13.7(2)
N9B Zn2B N4B C45B 86.1(3)
C45B N4B C46B C47B 175.6(4)
Zn2B N4B C46B C47B 10.2(6)
N4B C46B C47B C52B 0.4(7)
N4B C46B C47B C48B -176.7(4)
C52B C47B C48B C49B 1.1(7)
C46B C47B C48B C49B 178.4(4)
C47B C48B C49B C50B 1.0(8)
C48B C49B C50B C51B -1.5(8)
C49B C50B C51B C52B -0.1(7)
C49B C50B C51B C53B 179.6(4)
C48B C47B C52B O4B 177.4(4)
C46B C47B C52B O4B 0.4(6)
C48B C47B C52B C51B -2.7(6)
C46B C47B C52B C51B -179.7(4)
C50B C51B C52B O4B -177.8(4)
C53B C51B C52B O4B 2.4(5)
C50B C51B C52B C47B 2.2(6)
C53B C51B C52B C47B -177.5(4)
C47B C52B O4B Zn2B -13.2(5)
C51B C52B O4B Zn2B 166.9(3)
O3B Zn2B O4B C52B -139.5(3)
N4B Zn2B O4B C52B 17.7(3)
N3B Zn2B O4B C52B -27.4(6)
N9B Zn2B O4B C52B 118.2(3)
C50B C51B C53B C56B -120.8(4)
C52B C51B C53B C56B 58.9(5)
C50B C51B C53B C55B 118.0(4)
C52B C51B C53B C55B -62.3(5)
C50B C51B C53B C54B -0.7(6)
C52B C51B C53B C54B 179.0(4)
O6B Zn3B O5B C57B 169.7(6)
N6" Zn3B O5B C57B 89.4(7)
N5B Zn3B O5B C57B 10.0(3)
O6" Zn3B O5B C57B 177.0(7)
N6B Zn3B O5B C57B 57.3(7)
N8B Zn3B O5B C57B -92.6(3)
Zn3B O5B C57B C62B -4.7(5)
Zn3B O5B C57B C58B 176.6(2)
O5B C57B C58B C59B -179.5(3)
C62B C57B C58B C59B 1.7(5)
O5B C57B C58B C63B 1.4(5)
C62B C57B C58B C63B -177.3(3)
C57B C58B C59B C60B -0.8(6)
C63B C58B C59B C60B 178.2(4)
C58B C59B C60B C61B -0.2(7)
C59B C60B C61B C62B 0.1(6)
C60B C61B C62B C57B 0.9(6)
C60B C61B C62B C67B -175.9(4)
O5B C57B C62B C61B 179.6(3)
C58B C57B C62B C61B -1.8(5)
O5B C57B C62B C67B -3.9(5)
C58B C57B C62B C67B 174.8(3)
C59B C58B C63B C66B 5.3(5)
C57B C58B C63B C66B -175.7(3)
C59B C58B C63B C65B -113.6(4)
C57B C58B C63B C65B 65.4(4)
C59B C58B C63B C64B 125.6(4)
C57B C58B C63B C64B -55.4(5)
C61B C62B C67B N5B 178.4(4)
C57B C62B C67B N5B 1.8(6)
C62B C67B N5B C68" -171.0(13)
C62B C67B N5B C68B -175.0(8)
C62B C67B N5B Zn3B 7.7(5)
O6B Zn3B N5B C67B -126.9(12)
O5B Zn3B N5B C67B -11.2(3)
N6" Zn3B N5B C67B -169.0(7)
O6" Zn3B N5B C67B -102.0(18)
N6B Zn3B N5B C67B -173.9(5)
N8B Zn3B N5B C67B 89.0(3)
O6B Zn3B N5B C68" 52.1(16)
O5B Zn3B N5B C68" 167.8(10)
N6" Zn3B N5B C68" 10.0(12)
O6" Zn3B N5B C68" 77(2)
N6B Zn3B N5B C68" 5.1(11)
N8B Zn3B N5B C68" -91.9(10)
O6B Zn3B N5B C68B 56.0(15)
O5B Zn3B N5B C68B 171.7(8)
N6" Zn3B N5B C68B 13.8(10)
O6" Zn3B N5B C68B 81(2)
N6B Zn3B N5B C68B 9.0(9)
N8B Zn3B N5B C68B -88.1(8)
C67B N5B C68B C69B 0(2)
C68" N5B C68B C69B -169(7)
Zn3B N5B C68B C69B 177.1(15)
C67B N5B C68B C73B 177.7(9)
C68" N5B C68B C73B 9(5)
Zn3B N5B C68B C73B -5.0(15)
C73B C68B C69B C70B 1(3)
N5B C68B C69B C70B 178.8(14)
C68B C69B C70B C71B 2(2)
C69B C70B C71B C72B -4(2)
C70B C71B C72B C73B 3(2)
C71B C72B C73B N6B -174.2(11)
C71B C72B C73B C68B 0.2(19)
C69B C68B C73B C72B -2(2)
N5B C68B C73B C72B 179.6(11)
C69B C68B C73B N6B 172.7(14)
N5B C68B C73B N6B -5.5(16)
C72B C73B N6B C74B 21.1(18)
C68B C73B N6B C74B -153.4(13)
C72B C73B N6B Zn3B -172.2(10)
C68B C73B N6B Zn3B 13.2(14)
O6B Zn3B N6B C74B -9.2(12)
O5B Zn3B N6B C74B 105.2(9)
N6" Zn3B N6B C74B -2(4)
N5B Zn3B N6B C74B 154.7(12)
O6" Zn3B N6B C74B -12.8(14)
N8B Zn3B N6B C74B -104.8(11)
O6B Zn3B N6B C73B -175.6(10)
O5B Zn3B N6B C73B -61.2(13)
N6" Zn3B N6B C73B -168(6)
N5B Zn3B N6B C73B -11.7(8)
O6" Zn3B N6B C73B -179.2(11)
N8B Zn3B N6B C73B 88.8(9)
C73B N6B C74B C75B 172.9(11)
Zn3B N6B C74B C75B 7.1(19)
N6B C74B C75B C76B 179.4(11)
N6B C74B C75B C80B -1.8(19)
C80B C75B C76B C77B 1.3(13)
C74B C75B C76B C77B -179.9(9)
C75B C76B C77B C78B 0.0(14)
C76B C77B C78B C79B -3.1(15)
C77B C78B C79B C80B 4.7(14)
C77B C78B C79B C81B -175.7(8)
C76B C75B C80B O6B -179.8(12)
C74B C75B C80B O6B 1.5(18)
C76B C75B C80B C79B 0.5(14)
C74B C75B C80B C79B -178.2(9)
C78B C79B C80B O6B 176.9(12)
C81B C79B C80B O6B -2.6(15)
C78B C79B C80B C75B -3.4(13)
C81B C79B C80B C75B 177.1(7)
C75B C80B O6B Zn3B -9(2)
C79B C80B O6B Zn3B 171.0(12)
O5B Zn3B O6B C80B -148.1(17)
N6" Zn3B O6B C80B 9.1(18)
N5B Zn3B O6B C80B -34(3)
O6" Zn3B O6B C80B 173(8)
N6B Zn3B O6B C80B 10.7(18)
N8B Zn3B O6B C80B 110.6(18)
C78B C79B C81B C82B -122.2(8)
C80B C79B C81B C82B 57.3(9)
C78B C79B C81B C84B -0.9(9)
C80B C79B C81B C84B 178.6(7)
C78B C79B C81B C83B 117.5(8)
C80B C79B C81B C83B -63.0(8)
C67B N5B C68" C69" -5(3)
C68B N5B C68" C69" 9(4)
Zn3B N5B C68" C69" 176(2)
C67B N5B C68" C73" 170.2(12)
C68B N5B C68" C73" -176(8)
Zn3B N5B C68" C73" -9(2)
C73" C68" C69" C70" 5(4)
N5B C68" C69" C70" 180(2)
C68" C69" C70" C71" 0(4)
C69" C70" C71" C72" 2(3)
C70" C71" C72" C73" -7(3)
C71" C72" C73" N6" -175.0(17)
C71" C72" C73" C68" 12(3)
C69" C68" C73" C72" -10(3)
N5B C68" C73" C72" 174.7(17)
C69" C68" C73" N6" 176(2)
N5B C68" C73" N6" 1(3)
C72" C73" N6" C74" 30(3)
C68" C73" N6" C74" -156(2)
C72" C73" N6" Zn3B -165.3(15)
C68" C73" N6" Zn3B 8(2)
O6B Zn3B N6" C74" -12(2)
O5B Zn3B N6" C74" 73(2)
N5B Zn3B N6" C74" 153(2)
O6" Zn3B N6" C74" -15(2)
N6B Zn3B N6" C74" 176(7)
N8B Zn3B N6" C74" -105(2)
O6B Zn3B N6" C73" -175.2(17)
O5B Zn3B N6" C73" -90.2(14)
N5B Zn3B N6" C73" -10.4(14)
O6" Zn3B N6" C73" -178.4(16)
N6B Zn3B N6" C73" 12(4)
N8B Zn3B N6" C73" 91.8(14)
C73" N6" C74" C75" 173.0(17)
Zn3B N6" C74" C75" 11(3)
N6" C74" C75" C77" -176.7(18)
N6" C74" C75" C80" 2(3)
C80" C75" C77" C76" 0(2)
C74" C75" C77" C76" 178.6(15)
C75" C77" C76" C78" 3(2)
C77" C76" C78" C79" -4(2)
C76" C78" C79" C80" 2.6(19)
C76" C78" C79" C81" -176.7(11)
C77" C75" C80" O6" 174.1(18)
C74" C75" C80" O6" -5(3)
C77" C75" C80" C79" -2(3)
C74" C75" C80" C79" 179.7(14)
C78" C79" C80" O6" -175.5(17)
C81" C79" C80" O6" 4(2)
C78" C79" C80" C75" 0(2)
C81" C79" C80" C75" 179.8(13)
C75" C80" O6" Zn3B -6(3)
C79" C80" O6" Zn3B 169.8(15)
O6B Zn3B O6" C80" -3(4)
O5B Zn3B O6" C80" -144(2)
N6" Zn3B O6" C80" 13(2)
N5B Zn3B O6" C80" -54(4)
N6B Zn3B O6" C80" 15(2)
N8B Zn3B O6" C80" 115(2)
C78" C79" C81" C83" 117.9(11)
C80" C79" C81" C83" -61.4(13)
C78" C79" C81" C84" -2.6(12)
C80" C79" C81" C84" 178.1(12)
C78" C79" C81" C82" -122.5(10)
C80" C79" C81" C82" 58.2(13)
C87B N7B C85B P1B -60.4(3)
C86B N7B C85B P1B 60.9(3)
Zn1B N7B C85B P1B -177.82(16)
C88B P1B C85B N7B -48.8(3)
C90B P1B C85B N7B 48.5(3)
C89B N8B C86B N7B -55.7(4)
C88B N8B C86B N7B 67.1(4)
Zn3B N8B C86B N7B -177.7(2)
C87B N7B C86B N8B 55.9(4)
C85B N7B C86B N8B -67.1(4)
Zn1B N7B C86B N8B 175.5(2)
C85B N7B C87B N9B 66.1(4)
C86B N7B C87B N9B -56.2(4)
Zn1B N7B C87B N9B -178.0(2)
C89B N9B C87B N7B 56.1(4)
C90B N9B C87B N7B -66.3(3)
Zn2B N9B C87B N7B 175.9(2)
C89B N8B C88B P1B 61.4(3)
C86B N8B C88B P1B -60.7(3)
Zn3B N8B C88B P1B -178.24(18)
C90B P1B C88B N8B -48.5(3)
C85B P1B C88B N8B 48.2(3)
C86B N8B C89B N9B 55.5(4)
C88B N8B C89B N9B -67.7(4)
Zn3B N8B C89B N9B 175.8(2)
C87B N9B C89B N8B -55.4(4)
C90B N9B C89B N8B 67.0(4)
Zn2B N9B C89B N8B -178.8(2)
C89B N9B C90B P1B -59.9(3)
C87B N9B C90B P1B 61.3(3)
Zn2B N9B C90B P1B -175.76(17)
C88B P1B C90B N9B 47.9(3)
C85B P1B C90B N9B -49.2(3)
